data_7006322
loop_
_publ_author_name
'Ako, Ayuk M.'
'Mereacre, Valeriu'
'Cl\'erac, Rodolphe'
'Hewitt, Ian J.'
'Lan, Yanhua'
'Anson, Christopher E.'
'Powell, Annie K.'

_publ_section_title
;
 High-nuclearity 3d--4f [FeIII5LnIII8] complexes: synthesis, structure
 and magnetic properties
;
_journal_issue 45
_journal_name_full 'Dalton Transactions'
_journal_page_first 5245
_journal_paper_doi 10.1039/b714620p
_journal_year 2007
_chemical_formula_sum 'C112 H228 Fe5 N11 Nd8 O67'
_chemical_formula_weight 4234.22
_chemical_name_systematic
;
?
;
_space_group_IT_number 2
_symmetry_cell_setting triclinic
_symmetry_space_group_name_Hall '-P 1'
_symmetry_space_group_name_H-M 'P -1'
_atom_sites_solution_hydrogens geom
_atom_sites_solution_primary direct
_atom_sites_solution_secondary difmap
_audit_creation_method SHELXL-97
_cell_angle_alpha 92.295(1)
_cell_angle_beta 92.288(1)
_cell_angle_gamma 106.969(1)
_cell_formula_units_Z 2
_cell_length_a 16.2521(7)
_cell_length_b 18.3484(8)
_cell_length_c 29.9621(13)
_cell_measurement_reflns_used 24073
_cell_measurement_temperature 100(2)
_cell_measurement_theta_max 28.00
_cell_measurement_theta_min 2.30
_cell_volume 8526.4(6)
_computing_cell_refinement 'SMART-NT 5.6 (Bruker AXS Inc., 2000)'
_computing_data_collection 'SMART-NT 5.6 (Bruker AXS Inc., 2000)'
_computing_data_reduction 'SAINT+ 6.0 (Bruker AXS Inc., 2000)'
_computing_molecular_graphics 'SHELXTL 5.1 (Bruker AXS Inc., 1997)'
_computing_publication_material 'SHELXTL 5.1 (Bruker AXS Inc., 1997)'
_computing_structure_refinement 'SHELXTL 5.1 (Bruker AXS Inc., 1997)'
_computing_structure_solution 'SHELXTL 5.1 (Bruker AXS Inc., 1997)'
_diffrn_ambient_temperature 100(2)
_diffrn_detector_area_resol_mean 8.333
_diffrn_measured_fraction_theta_full 0.984
_diffrn_measured_fraction_theta_max 0.881
_diffrn_measurement_device_type 'Bruker SMART Apex'
_diffrn_measurement_method 'CCD area detector'
_diffrn_radiation_monochromator graphite
_diffrn_radiation_source 'rotating anode'
_diffrn_radiation_type MoK\a
_diffrn_radiation_wavelength 0.71073
_diffrn_reflns_av_R_equivalents 0.0195
_diffrn_reflns_av_sigmaI/netI 0.0458
_diffrn_reflns_limit_h_max 19
_diffrn_reflns_limit_h_min -21
_diffrn_reflns_limit_k_max 21
_diffrn_reflns_limit_k_min -24
_diffrn_reflns_limit_l_max 38
_diffrn_reflns_limit_l_min -39
_diffrn_reflns_number 43317
_diffrn_reflns_theta_full 25.00
_diffrn_reflns_theta_max 28.04
_diffrn_reflns_theta_min 1.45
_exptl_absorpt_coefficient_mu 2.882
_exptl_absorpt_correction_T_max 0.694
_exptl_absorpt_correction_T_min 0.586
_exptl_absorpt_correction_type multi-scan
_exptl_absorpt_process_details 'SADABS (Bruker AXS Inc., 2005)'
_exptl_crystal_colour 'pale yellow-brown'
_exptl_crystal_density_diffrn 1.649
_exptl_crystal_density_method 'not measured'
_exptl_crystal_description block
_exptl_crystal_F_000 4246
_exptl_crystal_size_max 0.21
_exptl_crystal_size_mid 0.17
_exptl_crystal_size_min 0.13
_refine_diff_density_max 1.906
_refine_diff_density_min -0.945
_refine_diff_density_rms 0.119
_refine_ls_extinction_method none
_refine_ls_goodness_of_fit_ref 0.980
_refine_ls_hydrogen_treatment mixed
_refine_ls_matrix_type userblock
_refine_ls_number_parameters 1927
_refine_ls_number_reflns 36427
_refine_ls_number_restraints 49
_refine_ls_restrained_S_all 0.982
_refine_ls_R_factor_all 0.0504
_refine_ls_R_factor_gt 0.0343
_refine_ls_shift/su_max 0.003
_refine_ls_shift/su_mean 0.000
_refine_ls_structure_factor_coef Fsqd
_refine_ls_weighting_details 'calc w=1/[\s^2^(Fo^2^)+(0.0452P)^2^+0.0000P] where P=(Fo^2^+2Fc^2^)/3'
_refine_ls_weighting_scheme calc
_refine_ls_wR_factor_gt 0.0801
_refine_ls_wR_factor_ref 0.0851
_reflns_number_gt 28132
_reflns_number_total 36427
_reflns_threshold_expression >2sigma(I)
_cod_data_source_file b714620p.txt
_cod_data_source_block 357a
_cod_database_code 7006322

loop_
_symmetry_equiv_pos_as_xyz
'x, y, z'
'-x, -y, -z'

loop_
_atom_site_label
_atom_site_type_symbol
_atom_site_fract_x
_atom_site_fract_y
_atom_site_fract_z
_atom_site_U_iso_or_equiv
_atom_site_adp_type
_atom_site_occupancy
_atom_site_symmetry_multiplicity
_atom_site_calc_flag
_atom_site_refinement_flags
_atom_site_disorder_assembly
_atom_site_disorder_group
Nd1 Nd 0.602160(14) 0.677861(12) 0.560194(7) 0.01997(5) Uani 1 1 d . . .
Nd2 Nd 0.392751(14) 0.638273(12) 0.474577(7) 0.01993(5) Uani 1 1 d . A .
Nd3 Nd 0.621548(14) 0.638603(12) 0.429941(7) 0.02124(5) Uani 1 1 d . . .
Nd4 Nd 0.768119(14) 0.549404(13) 0.607452(7) 0.02169(5) Uani 1 1 d . . .
Fe1 Fe 0.5000 0.5000 0.5000 0.01768(16) Uani 1 2 d S . .
Fe2 Fe 0.80451(4) 0.74382(3) 0.614313(19) 0.02292(13) Uani 1 1 d . . .
Fe3 Fe 0.24466(4) 0.64006(4) 0.38795(2) 0.02639(13) Uani 1 1 d . A .
O1 O 0.46263(17) 0.58194(15) 0.53427(9) 0.0207(6) Uani 1 1 d D . .
H1 H 0.424(2) 0.561(2) 0.5524(13) 0.025 Uiso 1 1 d D . .
O2 O 0.47774(17) 0.55374(15) 0.44586(9) 0.0194(6) Uani 1 1 d D . .
H2 H 0.446(2) 0.521(2) 0.4294(13) 0.023 Uiso 1 1 d D . .
O3 O 0.61538(17) 0.57938(15) 0.50240(9) 0.0179(6) Uani 1 1 d D . .
H3 H 0.652(2) 0.561(2) 0.5113(14) 0.021 Uiso 1 1 d D . .
O4 O 0.55392(18) 0.70062(15) 0.48223(9) 0.0214(6) Uani 1 1 d D . .
H4 H 0.564(3) 0.7443(19) 0.4765(15) 0.026 Uiso 1 1 d D . .
O5 O 0.75209(18) 0.66115(16) 0.56669(10) 0.0236(6) Uani 1 1 d D . .
H5 H 0.776(3) 0.670(3) 0.5444(12) 0.028 Uiso 1 1 d D . .
O6 O 0.33166(18) 0.58190(16) 0.39738(9) 0.0229(6) Uani 1 1 d D . .
H6 H 0.368(2) 0.588(3) 0.3804(14) 0.028 Uiso 1 1 d D . .
N1 N 0.8302(2) 0.8108(2) 0.67996(12) 0.0261(8) Uani 1 1 d . . .
C1 C 0.7599(3) 0.8477(3) 0.67955(15) 0.0305(10) Uani 1 1 d . . .
H1A H 0.7745 0.8919 0.6603 0.037 Uiso 1 1 calc R . .
H1B H 0.7533 0.8665 0.7102 0.037 Uiso 1 1 calc R . .
C2 C 0.6754(3) 0.7899(3) 0.66163(15) 0.0323(10) Uani 1 1 d . . .
H2A H 0.6525 0.7534 0.6848 0.039 Uiso 1 1 calc R . .
H2B H 0.6322 0.8168 0.6545 0.039 Uiso 1 1 calc R . .
O7 O 0.68906(17) 0.74995(16) 0.62300(9) 0.0243(6) Uani 1 1 d . . .
C3 C 0.8212(3) 0.7535(3) 0.71480(14) 0.0315(10) Uani 1 1 d . . .
H3A H 0.7612 0.7377 0.7243 0.038 Uiso 1 1 calc R . .
H3B H 0.8598 0.7765 0.7413 0.038 Uiso 1 1 calc R . .
C4 C 0.8442(3) 0.6850(3) 0.69622(14) 0.0302(10) Uani 1 1 d . . .
H4A H 0.9066 0.6988 0.6912 0.036 Uiso 1 1 calc R . .
H4B H 0.8307 0.6439 0.7176 0.036 Uiso 1 1 calc R . .
O8 O 0.79585(18) 0.65976(16) 0.65529(9) 0.0250(6) Uani 1 1 d . . .
C5 C 0.9171(3) 0.8664(3) 0.68297(15) 0.0313(10) Uani 1 1 d . . .
H5A H 0.9253 0.8937 0.6549 0.038 Uiso 1 1 calc R . .
H5B H 0.9600 0.8377 0.6848 0.038 Uiso 1 1 calc R . .
C6 C 0.9367(3) 0.9261(3) 0.72246(16) 0.0352(11) Uani 1 1 d . . .
H6A H 0.9103 0.9669 0.7155 0.042 Uiso 1 1 calc R . .
H6B H 0.9105 0.9016 0.7494 0.042 Uiso 1 1 calc R . .
C7 C 1.0337(3) 0.9614(3) 0.73225(17) 0.0394(12) Uani 1 1 d . . .
H7A H 1.0594 0.9212 0.7413 0.047 Uiso 1 1 calc R . .
H7B H 1.0605 0.9826 0.7047 0.047 Uiso 1 1 calc R . .
C8 C 1.0529(4) 1.0242(3) 0.76899(18) 0.0491(14) Uani 1 1 d . . .
H8A H 1.1155 1.0459 0.7740 0.074 Uiso 1 1 calc R . .
H8B H 1.0280 1.0030 0.7966 0.074 Uiso 1 1 calc R . .
H8C H 1.0278 1.0642 0.7601 0.074 Uiso 1 1 calc R . .
N2 N 0.1320(2) 0.6848(2) 0.39726(14) 0.0339(9) Uani 1 1 d . . .
C9A C 0.1663(6) 0.7427(5) 0.4382(3) 0.0218(18) Uiso 0.50 1 d P A 1
H9A1 H 0.2055 0.7908 0.4282 0.026 Uiso 0.50 1 calc PR A 1
H9A2 H 0.1176 0.7547 0.4525 0.026 Uiso 0.50 1 calc PR A 1
C9B C 0.1399(10) 0.7092(10) 0.4432(5) 0.076(5) Uiso 0.50 1 d P A 2
H9B1 H 0.1361 0.7621 0.4448 0.092 Uiso 0.50 1 calc PR A 2
H9B2 H 0.0887 0.6773 0.4574 0.092 Uiso 0.50 1 calc PR A 2
C10 C 0.2122(3) 0.7087(3) 0.4699(2) 0.0512(15) Uani 1 1 d . . .
H10A H 0.2467 0.7493 0.4916 0.061 Uiso 0.50 1 calc PR A 1
H10B H 0.1695 0.6716 0.4867 0.061 Uiso 0.50 1 calc PR A 1
H10C H 0.1929 0.6845 0.4981 0.061 Uiso 0.50 1 d PR A 2
H10D H 0.2455 0.7625 0.4777 0.061 Uiso 0.50 1 d PR A 2
O9 O 0.26662(18) 0.67166(17) 0.45080(10) 0.0274(7) Uani 1 1 d . A .
C11A C 0.0595(5) 0.6201(5) 0.4100(3) 0.0208(17) Uiso 0.50 1 d P A 1
H11A H 0.0040 0.6266 0.3990 0.025 Uiso 0.50 1 calc PR A 1
H11B H 0.0595 0.6181 0.4430 0.025 Uiso 0.50 1 calc PR A 1
C11B C 0.0577(8) 0.6130(7) 0.3854(5) 0.054(3) Uiso 0.50 1 d P A 2
H11C H 0.0098 0.6146 0.4044 0.064 Uiso 0.50 1 calc PR A 2
H11D H 0.0377 0.6157 0.3540 0.064 Uiso 0.50 1 calc PR A 2
C12 C 0.0708(3) 0.5460(3) 0.3891(2) 0.0486(14) Uani 1 1 d . . .
H12A H 0.0296 0.5015 0.4016 0.058 Uiso 0.50 1 calc PR A 1
H12B H 0.0583 0.5434 0.3564 0.058 Uiso 0.50 1 calc PR A 1
H12C H 0.0481 0.5149 0.3611 0.058 Uiso 0.50 1 d PR A 2
H12D H 0.0354 0.5206 0.4134 0.058 Uiso 0.50 1 d PR A 2
O10 O 0.15499(18) 0.54303(17) 0.39790(11) 0.0312(7) Uani 1 1 d . . .
C13A C 0.1130(9) 0.7238(8) 0.3567(4) 0.043(3) Uiso 0.50 1 d P A 1
H13A H 0.0844 0.6848 0.3327 0.051 Uiso 0.50 1 calc PR A 1
H13B H 0.1678 0.7557 0.3456 0.051 Uiso 0.50 1 calc PR A 1
C13B C 0.1253(8) 0.7425(7) 0.3670(4) 0.037(3) Uiso 0.50 1 d P A 2
H13C H 0.1259 0.7208 0.3363 0.044 Uiso 0.50 1 calc PR A 2
H13D H 0.1788 0.7855 0.3720 0.044 Uiso 0.50 1 calc PR A 2
C14 C 0.0530(4) 0.7756(3) 0.3674(2) 0.0625(18) Uani 1 1 d . . .
H14A H -0.0053 0.7488 0.3541 0.075 Uiso 0.50 1 calc PR A 1
H14B H 0.0484 0.7781 0.4003 0.075 Uiso 0.50 1 calc PR A 1
H14C H 0.0003 0.7329 0.3708 0.075 Uiso 0.50 1 d PR A 2
H14D H 0.0615 0.8096 0.3948 0.075 Uiso 0.50 1 d PR A 2
C15A C 0.0759(9) 0.8525(8) 0.3532(5) 0.073(4) Uiso 0.50 1 d P A 1
H15A H 0.0951 0.8518 0.3223 0.088 Uiso 0.50 1 calc PR A 1
H15B H 0.1260 0.8831 0.3724 0.088 Uiso 0.50 1 calc PR A 1
C16A C 0.0079(10) 0.8934(9) 0.3538(6) 0.068(4) Uiso 0.50 1 d P A 1
H16A H 0.0298 0.9429 0.3406 0.102 Uiso 0.50 1 calc PR A 1
H16B H -0.0065 0.9011 0.3847 0.102 Uiso 0.50 1 calc PR A 1
H16C H -0.0437 0.8627 0.3364 0.102 Uiso 0.50 1 calc PR A 1
C15B C 0.0357(11) 0.8173(10) 0.3312(6) 0.086(5) Uiso 0.50 1 d P A 2
H15C H 0.0066 0.7807 0.3063 0.103 Uiso 0.50 1 calc PR A 2
H15D H 0.0912 0.8489 0.3208 0.103 Uiso 0.50 1 calc PR A 2
C16B C -0.0206(10) 0.8699(9) 0.3419(6) 0.066(4) Uiso 0.50 1 d P A 2
H16D H -0.0244 0.9000 0.3160 0.099 Uiso 0.50 1 calc PR A 2
H16E H 0.0054 0.9042 0.3679 0.099 Uiso 0.50 1 calc PR A 2
H16F H -0.0785 0.8388 0.3485 0.099 Uiso 0.50 1 calc PR A 2
O11 O 0.82580(18) 0.83564(16) 0.57766(10) 0.0269(6) Uani 1 1 d . . .
O12 O 0.70634(19) 0.79366(17) 0.53226(10) 0.0287(7) Uani 1 1 d . . .
C17 C 0.7710(3) 0.8450(2) 0.54823(15) 0.0278(9) Uani 1 1 d . . .
C18 C 0.7880(3) 0.9261(3) 0.53206(17) 0.0359(11) Uani 1 1 d . . .
C19 C 0.8787(4) 0.9523(3) 0.5158(2) 0.0588(17) Uani 1 1 d . . .
H19A H 0.8903 1.0042 0.5055 0.088 Uiso 1 1 calc R . .
H19B H 0.8841 0.9178 0.4909 0.088 Uiso 1 1 calc R . .
H19C H 0.9202 0.9517 0.5403 0.088 Uiso 1 1 calc R . .
C20 C 0.7225(4) 0.9276(3) 0.4944(2) 0.0534(15) Uani 1 1 d . . .
H20A H 0.6643 0.9110 0.5053 0.080 Uiso 1 1 calc R . .
H20B H 0.7270 0.8932 0.4693 0.080 Uiso 1 1 calc R . .
H20C H 0.7342 0.9796 0.4843 0.080 Uiso 1 1 calc R . .
C21 C 0.7795(5) 0.9772(3) 0.5720(2) 0.0639(18) Uani 1 1 d . . .
H21A H 0.7209 0.9595 0.5824 0.096 Uiso 1 1 calc R . .
H21B H 0.7913 1.0299 0.5631 0.096 Uiso 1 1 calc R . .
H21C H 0.8209 0.9750 0.5962 0.096 Uiso 1 1 calc R . .
O13 O 0.92750(18) 0.74920(16) 0.60612(10) 0.0281(7) Uani 1 1 d . . .
O14 O 0.91686(18) 0.62462(17) 0.59408(10) 0.0280(7) Uani 1 1 d . . .
C22 C 0.9587(3) 0.6944(2) 0.59697(14) 0.0252(9) Uani 1 1 d . . .
C23 C 1.0557(3) 0.7194(3) 0.58900(17) 0.0365(11) Uani 1 1 d . . .
C24 C 1.0883(3) 0.6510(3) 0.5791(2) 0.0478(14) Uani 1 1 d . . .
H24A H 1.0810 0.6194 0.6050 0.072 Uiso 1 1 calc R . .
H24B H 1.1494 0.6688 0.5728 0.072 Uiso 1 1 calc R . .
H24C H 1.0553 0.6209 0.5530 0.072 Uiso 1 1 calc R . .
C25 C 1.1029(3) 0.7670(3) 0.6304(2) 0.0549(16) Uani 1 1 d . . .
H25A H 1.0962 0.7347 0.6561 0.082 Uiso 1 1 calc R . .
H25B H 1.0787 0.8091 0.6366 0.082 Uiso 1 1 calc R . .
H25C H 1.1643 0.7876 0.6250 0.082 Uiso 1 1 calc R . .
C26 C 1.0671(3) 0.7703(3) 0.54919(19) 0.0500(14) Uani 1 1 d . . .
H26A H 1.0374 0.7401 0.5224 0.075 Uiso 1 1 calc R . .
H26B H 1.1286 0.7911 0.5442 0.075 Uiso 1 1 calc R . .
H26C H 1.0426 0.8123 0.5554 0.075 Uiso 1 1 calc R . .
O15 O 0.32449(19) 0.74028(16) 0.37341(10) 0.0288(7) Uani 1 1 d . . .
O16 O 0.43590(18) 0.74108(17) 0.42090(10) 0.0282(7) Uani 1 1 d . . .
C27 C 0.3977(3) 0.7728(2) 0.39422(14) 0.0268(9) Uani 1 1 d . A .
C28 C 0.4396(3) 0.8563(2) 0.38465(16) 0.0310(10) Uani 1 1 d . . .
C29 C 0.5279(3) 0.8864(3) 0.40897(17) 0.0382(11) Uani 1 1 d . A .
H29A H 0.5536 0.9399 0.4025 0.057 Uiso 1 1 calc R . .
H29B H 0.5651 0.8562 0.3988 0.057 Uiso 1 1 calc R . .
H29C H 0.5218 0.8823 0.4413 0.057 Uiso 1 1 calc R . .
C30 C 0.4473(4) 0.8618(3) 0.33389(18) 0.0604(18) Uani 1 1 d . A .
H30A H 0.4739 0.9151 0.3271 0.091 Uiso 1 1 calc R . .
H30B H 0.3898 0.8433 0.3188 0.091 Uiso 1 1 calc R . .
H30C H 0.4831 0.8306 0.3233 0.091 Uiso 1 1 calc R . .
C31 C 0.3799(3) 0.9018(3) 0.4010(3) 0.0631(19) Uani 1 1 d . A .
H31A H 0.4050 0.9558 0.3953 0.095 Uiso 1 1 calc R . .
H31B H 0.3732 0.8963 0.4331 0.095 Uiso 1 1 calc R . .
H31C H 0.3234 0.8823 0.3849 0.095 Uiso 1 1 calc R . .
O17 O 0.2264(2) 0.61816(18) 0.32234(10) 0.0370(8) Uani 1 1 d . . .
O18 O 0.2301(2) 0.49684(18) 0.31649(10) 0.0344(7) Uani 1 1 d . . .
C32 C 0.2304(3) 0.5585(3) 0.30016(15) 0.0354(11) Uani 1 1 d . A .
C33 C 0.2431(4) 0.5690(3) 0.25033(17) 0.0487(14) Uani 1 1 d . . .
C34 C 0.2253(4) 0.4932(3) 0.22484(17) 0.0560(16) Uani 1 1 d . A .
H34A H 0.2337 0.5014 0.1930 0.084 Uiso 1 1 calc R . .
H34B H 0.1658 0.4626 0.2286 0.084 Uiso 1 1 calc R . .
H34C H 0.2649 0.4661 0.2363 0.084 Uiso 1 1 calc R . .
C35 C 0.1836(5) 0.6132(4) 0.2323(2) 0.089(3) Uani 1 1 d . A .
H35A H 0.1963 0.6626 0.2490 0.133 Uiso 1 1 calc R . .
H35B H 0.1235 0.5840 0.2358 0.133 Uiso 1 1 calc R . .
H35C H 0.1928 0.6215 0.2006 0.133 Uiso 1 1 calc R . .
C36 C 0.3379(5) 0.6158(4) 0.2468(2) 0.087(3) Uani 1 1 d . A .
H36A H 0.3489 0.6652 0.2632 0.130 Uiso 1 1 calc R . .
H36B H 0.3498 0.6240 0.2152 0.130 Uiso 1 1 calc R . .
H36C H 0.3755 0.5879 0.2595 0.130 Uiso 1 1 calc R . .
O19 O 0.52088(19) 0.76516(17) 0.57511(10) 0.0312(7) Uani 1 1 d . . .
O20 O 0.40580(18) 0.74153(17) 0.52741(10) 0.0304(7) Uani 1 1 d . . .
C37 C 0.4548(3) 0.7791(2) 0.55966(14) 0.0253(9) Uani 1 1 d . A .
C38 C 0.4285(3) 0.8463(2) 0.58034(15) 0.0291(10) Uani 1 1 d . . .
C39 C 0.3374(3) 0.8164(3) 0.5951(2) 0.0549(16) Uani 1 1 d . A .
H39A H 0.2990 0.7914 0.5694 0.082 Uiso 1 1 calc R . .
H39B H 0.3187 0.8590 0.6074 0.082 Uiso 1 1 calc R . .
H39C H 0.3354 0.7796 0.6181 0.082 Uiso 1 1 calc R . .
C40 C 0.4888(3) 0.8851(3) 0.61971(16) 0.0355(11) Uani 1 1 d . A .
H40A H 0.5475 0.9047 0.6097 0.053 Uiso 1 1 calc R . .
H40B H 0.4877 0.8482 0.6426 0.053 Uiso 1 1 calc R . .
H40C H 0.4702 0.9274 0.6323 0.053 Uiso 1 1 calc R . .
C41 C 0.4314(4) 0.9023(3) 0.54382(19) 0.0583(17) Uani 1 1 d . A .
H41A H 0.3922 0.8766 0.5185 0.087 Uiso 1 1 calc R . .
H41B H 0.4902 0.9207 0.5338 0.087 Uiso 1 1 calc R . .
H41C H 0.4136 0.9456 0.5556 0.087 Uiso 1 1 calc R . .
O21 O 0.64118(19) 0.51329(17) 0.40737(10) 0.0310(7) Uani 1 1 d . . .
O22 O 0.6985(2) 0.60526(18) 0.36432(10) 0.0334(7) Uani 1 1 d D . .
C42 C 0.6832(3) 0.5356(2) 0.37371(14) 0.0244(9) Uani 1 1 d . . .
C43 C 0.7167(3) 0.4823(3) 0.34435(14) 0.0297(10) Uani 1 1 d . . .
C44 C 0.6947(3) 0.4025(3) 0.36124(16) 0.0375(11) Uani 1 1 d . . .
H44A H 0.7172 0.3700 0.3414 0.056 Uiso 1 1 calc R . .
H44B H 0.6320 0.3813 0.3618 0.056 Uiso 1 1 calc R . .
H44C H 0.7206 0.4045 0.3915 0.056 Uiso 1 1 calc R . .
C45 C 0.8152(3) 0.5157(3) 0.3454(2) 0.0608(18) Uani 1 1 d . . .
H45A H 0.8394 0.4827 0.3268 0.091 Uiso 1 1 calc R . .
H45B H 0.8389 0.5189 0.3763 0.091 Uiso 1 1 calc R . .
H45C H 0.8302 0.5669 0.3338 0.091 Uiso 1 1 calc R . .
C46 C 0.6783(4) 0.4790(3) 0.29707(16) 0.0563(16) Uani 1 1 d . . .
H46A H 0.6994 0.4445 0.2779 0.084 Uiso 1 1 calc R . .
H46B H 0.6955 0.5302 0.2855 0.084 Uiso 1 1 calc R . .
H46C H 0.6154 0.4602 0.2972 0.084 Uiso 1 1 calc R . .
O23 O 0.62025(17) 0.56599(16) 0.61184(9) 0.0230(6) Uani 1 1 d . . .
O24 O 0.53067(18) 0.62949(17) 0.63197(9) 0.0278(7) Uani 1 1 d . . .
C47 C 0.5758(3) 0.5876(2) 0.64187(14) 0.0268(9) Uani 1 1 d . . .
C48 C 0.5817(3) 0.5619(3) 0.68835(14) 0.0353(11) Uani 1 1 d . . .
H48A H 0.5522 0.5883 0.7084 0.053 Uiso 1 1 calc R . .
H48B H 0.6424 0.5739 0.6987 0.053 Uiso 1 1 calc R . .
H48C H 0.5545 0.5067 0.6885 0.053 Uiso 1 1 calc R . .
O25 O 0.27156(17) 0.50050(15) 0.47127(9) 0.0222(6) Uani 1 1 d . . .
O26 O 0.27091(18) 0.58358(16) 0.52668(10) 0.0275(6) Uani 1 1 d . . .
C49 C 0.2328(3) 0.5241(2) 0.50406(14) 0.0254(9) Uani 1 1 d . A .
C50 C 0.1439(3) 0.4782(3) 0.51260(16) 0.0359(11) Uani 1 1 d . . .
H50A H 0.1203 0.5053 0.5353 0.054 Uiso 1 1 calc R A .
H50B H 0.1449 0.4287 0.5234 0.054 Uiso 1 1 calc R . .
H50C H 0.1078 0.4702 0.4848 0.054 Uiso 1 1 calc R . .
N3 N 0.8025(3) 0.7347(3) 0.45050(15) 0.0439(11) Uani 1 1 d . . .
O27 O 0.77120(19) 0.66978(18) 0.46804(10) 0.0330(7) Uani 1 1 d . . .
O28 O 0.7510(2) 0.75858(18) 0.42645(11) 0.0399(8) Uani 1 1 d . . .
O29 O 0.8787(3) 0.7712(3) 0.45720(16) 0.0758(14) Uani 1 1 d . . .
N4 N 0.5441(3) 0.6857(3) 0.34721(15) 0.0434(11) Uani 1 1 d . . .
O30 O 0.5093(2) 0.62107(19) 0.36361(11) 0.0366(8) Uani 1 1 d . . .
O31 O 0.6088(2) 0.73007(19) 0.36806(11) 0.0366(8) Uani 1 1 d . . .
O32 O 0.5151(3) 0.7042(3) 0.31256(15) 0.0790(16) Uani 1 1 d . . .
Nd5 Nd 0.332751(15) -0.009425(14) 0.075257(8) 0.02805(6) Uani 1 1 d . . .
Nd6 Nd 0.568323(15) 0.144391(14) 0.088788(8) 0.02800(6) Uani 1 1 d . . .
Nd7 Nd 0.542023(16) -0.074131(15) 0.103294(8) 0.02991(6) Uani 1 1 d . . .
Nd8 Nd 0.202495(15) -0.198983(15) -0.015236(8) 0.02928(6) Uani 1 1 d . . .
Fe4 Fe 0.5000 0.0000 0.0000 0.02457(18) Uani 1 2 d S . .
Fe5 Fe 0.14932(4) -0.15854(4) 0.09133(2) 0.03402(16) Uani 1 1 d . . .
Fe6 Fe 0.77373(5) 0.25578(4) 0.12387(2) 0.03883(17) Uani 1 1 d . . .
O33 O 0.44961(18) 0.07511(17) 0.03274(10) 0.0267(7) Uani 1 1 d D . .
H33 H 0.434(3) 0.108(2) 0.0190(15) 0.032 Uiso 1 1 d D . .
O34 O 0.43446(19) -0.07392(17) 0.04233(10) 0.0270(7) Uani 1 1 d D . .
H34 H 0.410(3) -0.118(2) 0.0312(15) 0.032 Uiso 1 1 d D . .
O35 O 0.59004(19) 0.02752(17) 0.05064(9) 0.0279(7) Uani 1 1 d D . .
H35 H 0.642(2) 0.043(3) 0.0426(15) 0.033 Uiso 1 1 d D . .
O36 O 0.4761(2) 0.02361(19) 0.11792(10) 0.0302(7) Uani 1 1 d D . .
H36 H 0.465(3) 0.021(3) 0.1426(11) 0.036 Uiso 1 1 d D . .
O37 O 0.26065(19) -0.15118(18) 0.06235(10) 0.0283(7) Uani 1 1 d D . .
H37 H 0.293(3) -0.175(3) 0.0705(16) 0.034 Uiso 1 1 d D . .
O38 O 0.7283(2) 0.15773(19) 0.08630(10) 0.0311(7) Uani 1 1 d D . .
H38 H 0.742(3) 0.124(2) 0.0964(17) 0.037 Uiso 1 1 d D . .
N5 N 0.0209(3) -0.1421(3) 0.10370(15) 0.0459(11) Uani 1 1 d . . .
C51 C 0.0338(4) -0.0617(4) 0.0968(3) 0.072(2) Uani 1 1 d . . .
H51A H -0.0065 -0.0434 0.1150 0.086 Uiso 1 1 calc R . .
H51B H 0.0198 -0.0557 0.0650 0.086 Uiso 1 1 calc R . .
C52 C 0.1243(3) -0.0132(3) 0.10913(18) 0.0428(12) Uani 1 1 d . . .
H52A H 0.1334 0.0384 0.0979 0.051 Uiso 1 1 calc R . .
H52B H 0.1342 -0.0080 0.1421 0.051 Uiso 1 1 calc R . .
O39 O 0.1823(2) -0.04776(19) 0.09018(11) 0.0372(8) Uani 1 1 d . . .
C53 C -0.0353(4) -0.1910(5) 0.0670(3) 0.093(3) Uani 1 1 d . . .
H53A H -0.0515 -0.2448 0.0754 0.112 Uiso 1 1 calc R . .
H53B H -0.0888 -0.1760 0.0633 0.112 Uiso 1 1 calc R . .
C54 C 0.0063(3) -0.1855(4) 0.02404(19) 0.0533(15) Uani 1 1 d . . .
H54A H -0.0210 -0.2324 0.0051 0.064 Uiso 1 1 calc R . .
H54B H -0.0030 -0.1418 0.0084 0.064 Uiso 1 1 calc R . .
O40 O 0.09585(19) -0.1757(2) 0.02957(11) 0.0380(8) Uani 1 1 d . . .
C55 C -0.0169(4) -0.1631(4) 0.1470(2) 0.072(2) Uani 1 1 d . . .
H55A H 0.0116 -0.1209 0.1692 0.087 Uiso 1 1 calc R . .
H55B H -0.0783 -0.1646 0.1439 0.087 Uiso 1 1 calc R . .
C56 C -0.0136(4) -0.2344(4) 0.1664(2) 0.072(2) Uani 1 1 d . . .
H56A H -0.0413 -0.2770 0.1444 0.086 Uiso 1 1 calc R . .
H56B H 0.0477 -0.2328 0.1706 0.086 Uiso 1 1 calc R . .
C57 C -0.0539(6) -0.2522(5) 0.2090(3) 0.100(3) Uani 1 1 d . . .
H57A H -0.1161 -0.2573 0.2043 0.119 Uiso 1 1 calc R . .
H57B H -0.0290 -0.2081 0.2305 0.119 Uiso 1 1 calc R . .
C58 C -0.0455(5) -0.3227(4) 0.2302(3) 0.101(3) Uani 1 1 d . . .
H58A H -0.0750 -0.3288 0.2583 0.151 Uiso 1 1 calc R . .
H58B H 0.0156 -0.3179 0.2362 0.151 Uiso 1 1 calc R . .
H58C H -0.0717 -0.3673 0.2098 0.151 Uiso 1 1 calc R . .
N6A N 0.8108(5) 0.3699(5) 0.1490(3) 0.0273(19) Uiso 0.50 1 d P B 1
N6B N 0.7911(6) 0.3890(5) 0.1444(3) 0.039(2) Uiso 0.50 1 d P B 2
C59 C 0.7186(4) 0.3807(4) 0.1638(2) 0.0688(19) Uani 1 1 d . . .
H59A H 0.7082 0.3644 0.1947 0.083 Uiso 1 1 calc R B 1
H59B H 0.7215 0.4354 0.1635 0.083 Uiso 1 1 calc R B 1
C60 C 0.6444(4) 0.3340(3) 0.1323(2) 0.0544(15) Uani 1 1 d . B .
H60A H 0.5895 0.3247 0.1476 0.065 Uiso 1 1 calc R . .
H60B H 0.6402 0.3628 0.1055 0.065 Uiso 1 1 calc R . .
O41 O 0.6575(2) 0.26462(18) 0.11951(11) 0.0381(8) Uani 1 1 d . B .
C61A C 0.8416(7) 0.4175(6) 0.1094(3) 0.036(2) Uiso 0.50 1 d P B 1
H61A H 0.7936 0.4340 0.0962 0.043 Uiso 0.50 1 calc PR B 1
H61B H 0.8885 0.4638 0.1197 0.043 Uiso 0.50 1 calc PR B 1
C62A C 0.8731(7) 0.3740(6) 0.0751(3) 0.031(2) Uiso 0.50 1 d P B 1
H62A H 0.8841 0.4025 0.0475 0.037 Uiso 0.50 1 calc PR B 1
H62B H 0.9274 0.3651 0.0862 0.037 Uiso 0.50 1 calc PR B 1
C61B C 0.8040(8) 0.4258(7) 0.1038(4) 0.049(3) Uiso 0.50 1 d P B 2
H61C H 0.8407 0.4791 0.1099 0.058 Uiso 0.50 1 calc PR B 2
H61D H 0.7478 0.4274 0.0906 0.058 Uiso 0.50 1 calc PR B 2
C62B C 0.8467(7) 0.3855(6) 0.0703(4) 0.040(3) Uiso 0.50 1 d P B 2
H62C H 0.8430 0.4065 0.0406 0.048 Uiso 0.50 1 calc PR B 2
H62D H 0.9084 0.3966 0.0796 0.048 Uiso 0.50 1 calc PR B 2
O42 O 0.8078(2) 0.30331(18) 0.06629(10) 0.0375(8) Uani 1 1 d . . .
C63A C 0.8800(6) 0.3857(6) 0.1855(3) 0.037(2) Uiso 0.50 1 d P B 1
H63A H 0.9351 0.3885 0.1717 0.044 Uiso 0.50 1 calc PR B 1
H63B H 0.8672 0.3417 0.2049 0.044 Uiso 0.50 1 calc PR B 1
C64A C 0.8931(6) 0.4572(6) 0.2150(3) 0.040(2) Uiso 0.50 1 d P B 1
H64A H 0.8967 0.5006 0.1958 0.048 Uiso 0.50 1 calc PR B 1
H64B H 0.8421 0.4511 0.2332 0.048 Uiso 0.50 1 calc PR B 1
C65A C 0.9712(8) 0.4758(8) 0.2454(4) 0.055(3) Uiso 0.50 1 d P B 1
H65A H 0.9748 0.5228 0.2638 0.066 Uiso 0.50 1 calc PR B 1
H65B H 1.0226 0.4865 0.2273 0.066 Uiso 0.50 1 calc PR B 1
C66A C 0.9729(8) 0.4109(8) 0.2771(5) 0.050(3) Uiso 0.50 1 d P B 1
H66A H 1.0263 0.4263 0.2961 0.074 Uiso 0.50 1 calc PR B 1
H66B H 0.9702 0.3643 0.2592 0.074 Uiso 0.50 1 calc PR B 1
H66C H 0.9233 0.4012 0.2959 0.074 Uiso 0.50 1 calc PR B 1
C63B C 0.8622(8) 0.4262(8) 0.1761(4) 0.062(3) Uiso 0.50 1 d P B 2
H63C H 0.8580 0.4779 0.1838 0.075 Uiso 0.50 1 calc PR B 2
H63D H 0.9162 0.4328 0.1605 0.075 Uiso 0.50 1 calc PR B 2
C64B C 0.8715(7) 0.3894(7) 0.2192(4) 0.048(3) Uiso 0.50 1 d P B 2
H64C H 0.8732 0.3367 0.2121 0.058 Uiso 0.50 1 calc PR B 2
H64D H 0.8197 0.3859 0.2363 0.058 Uiso 0.50 1 calc PR B 2
C65B C 0.9510(8) 0.4310(8) 0.2488(5) 0.059(3) Uiso 0.50 1 d P B 2
H65C H 1.0029 0.4380 0.2313 0.070 Uiso 0.50 1 calc PR B 2
H65D H 0.9473 0.4822 0.2583 0.070 Uiso 0.50 1 calc PR B 2
C66B C 0.9602(10) 0.3879(9) 0.2899(5) 0.065(4) Uiso 0.50 1 d P B 2
H66D H 1.0123 0.4162 0.3078 0.098 Uiso 0.50 1 calc PR B 2
H66E H 0.9643 0.3373 0.2806 0.098 Uiso 0.50 1 calc PR B 2
H66F H 0.9098 0.3822 0.3078 0.098 Uiso 0.50 1 calc PR B 2
O43 O 0.1890(2) -0.14790(19) 0.15603(10) 0.0364(8) Uani 1 1 d . . .
O44 O 0.3185(2) -0.06315(19) 0.15032(10) 0.0349(7) Uani 1 1 d . . .
C67 C 0.2595(3) -0.1006(3) 0.17287(16) 0.0349(11) Uani 1 1 d . . .
C68 C 0.2665(3) -0.0905(3) 0.22458(15) 0.0363(11) Uani 1 1 d . . .
C69 C 0.3564(3) -0.0388(3) 0.24022(17) 0.0481(14) Uani 1 1 d . . .
H69A H 0.3663 0.0110 0.2272 0.072 Uiso 1 1 calc R . .
H69B H 0.4001 -0.0624 0.2305 0.072 Uiso 1 1 calc R . .
H69C H 0.3604 -0.0321 0.2729 0.072 Uiso 1 1 calc R . .
C70 C 0.1973(4) -0.0531(3) 0.23870(18) 0.0506(14) Uani 1 1 d . . .
H70A H 0.2088 -0.0029 0.2261 0.076 Uiso 1 1 calc R . .
H70B H 0.1989 -0.0473 0.2714 0.076 Uiso 1 1 calc R . .
H70C H 0.1404 -0.0855 0.2275 0.076 Uiso 1 1 calc R . .
C71 C 0.2491(4) -0.1685(3) 0.24419(17) 0.0490(14) Uani 1 1 d . . .
H71A H 0.2934 -0.1920 0.2354 0.074 Uiso 1 1 calc R . .
H71B H 0.1923 -0.2012 0.2329 0.074 Uiso 1 1 calc R . .
H71C H 0.2502 -0.1627 0.2769 0.074 Uiso 1 1 calc R . .
O45 O 0.7503(2) 0.2130(2) 0.18387(10) 0.0423(9) Uani 1 1 d . B .
O46 O 0.6234(2) 0.12581(19) 0.16534(10) 0.0385(8) Uani 1 1 d . B .
C72 C 0.6800(3) 0.1636(3) 0.19363(15) 0.0371(11) Uani 1 1 d . . .
C73 C 0.6675(4) 0.1541(3) 0.24370(16) 0.0479(14) Uani 1 1 d . B .
C74A C 0.5801(7) 0.0941(7) 0.2504(4) 0.037(3) Uiso 0.50 1 d P B 1
H74A H 0.5755 0.0478 0.2318 0.056 Uiso 0.50 1 calc PR B 1
H74B H 0.5330 0.1148 0.2417 0.056 Uiso 0.50 1 calc PR B 1
H74C H 0.5765 0.0817 0.2819 0.056 Uiso 0.50 1 calc PR B 1
C75A C 0.7502(9) 0.1301(9) 0.2637(5) 0.051(4) Uiso 0.50 1 d P B 1
H75A H 0.7504 0.0812 0.2494 0.076 Uiso 0.50 1 calc PR B 1
H75B H 0.7463 0.1252 0.2961 0.076 Uiso 0.50 1 calc PR B 1
H75C H 0.8034 0.1694 0.2578 0.076 Uiso 0.50 1 calc PR B 1
C76A C 0.6689(8) 0.2246(7) 0.2652(4) 0.044(3) Uiso 0.50 1 d P B 1
H76A H 0.6600 0.2178 0.2971 0.066 Uiso 0.50 1 calc PR B 1
H76B H 0.6230 0.2427 0.2517 0.066 Uiso 0.50 1 calc PR B 1
H76C H 0.7248 0.2623 0.2616 0.066 Uiso 0.50 1 calc PR B 1
C74B C 0.5994(7) 0.0798(6) 0.2519(4) 0.033(3) Uiso 0.50 1 d P B 2
H74D H 0.5474 0.0754 0.2329 0.049 Uiso 0.50 1 calc PR B 2
H74E H 0.5853 0.0794 0.2834 0.049 Uiso 0.50 1 calc PR B 2
H74F H 0.6215 0.0367 0.2446 0.049 Uiso 0.50 1 calc PR B 2
C75B C 0.7466(10) 0.1541(9) 0.2682(5) 0.058(4) Uiso 0.50 1 d P B 2
H75D H 0.7356 0.1472 0.3000 0.087 Uiso 0.50 1 calc PR B 2
H75E H 0.7908 0.2028 0.2651 0.087 Uiso 0.50 1 calc PR B 2
H75F H 0.7667 0.1122 0.2562 0.087 Uiso 0.50 1 calc PR B 2
C76B C 0.6439(8) 0.2316(7) 0.2619(4) 0.042(3) Uiso 0.50 1 d P B 2
H76D H 0.5890 0.2325 0.2475 0.062 Uiso 0.50 1 calc PR B 2
H76E H 0.6895 0.2770 0.2545 0.062 Uiso 0.50 1 calc PR B 2
H76F H 0.6392 0.2312 0.2944 0.062 Uiso 0.50 1 calc PR B 2
O47 O 0.1189(2) -0.2703(2) 0.09703(11) 0.0398(8) Uani 1 1 d . . .
O48 O 0.1576(2) -0.31002(19) 0.03109(10) 0.0368(8) Uani 1 1 d . . .
C77 C 0.1279(3) -0.3214(3) 0.06966(16) 0.0358(11) Uani 1 1 d . . .
C78 C 0.1059(3) -0.4024(3) 0.08564(17) 0.0432(13) Uani 1 1 d . . .
C79 C 0.0502(4) -0.4116(3) 0.12564(19) 0.0532(15) Uani 1 1 d . . .
H79A H 0.0801 -0.3748 0.1499 0.080 Uiso 1 1 calc R . .
H79B H 0.0390 -0.4635 0.1358 0.080 Uiso 1 1 calc R . .
H79C H -0.0046 -0.4023 0.1171 0.080 Uiso 1 1 calc R . .
C80 C 0.0620(5) -0.4586(4) 0.0482(2) 0.082(2) Uani 1 1 d . . .
H80A H 0.0482 -0.5105 0.0587 0.123 Uiso 1 1 calc R . .
H80B H 0.1003 -0.4541 0.0233 0.123 Uiso 1 1 calc R . .
H80C H 0.0088 -0.4481 0.0379 0.123 Uiso 1 1 calc R . .
C81 C 0.1923(4) -0.4155(4) 0.0994(2) 0.0625(17) Uani 1 1 d . . .
H81A H 0.2213 -0.3786 0.1237 0.094 Uiso 1 1 calc R . .
H81B H 0.2287 -0.4090 0.0737 0.094 Uiso 1 1 calc R . .
H81C H 0.1820 -0.4674 0.1095 0.094 Uiso 1 1 calc R . .
O49 O 0.8940(2) 0.2510(2) 0.13547(11) 0.0513(10) Uani 1 1 d . B .
O50 O 0.9175(2) 0.2018(2) 0.06894(11) 0.0434(9) Uani 1 1 d . . .
C82 C 0.9393(3) 0.2251(3) 0.10871(18) 0.0471(14) Uani 1 1 d D . .
C83A C 1.0261(6) 0.2130(7) 0.1261(4) 0.065(7) Uiso 0.50 1 d PD B 1
C84A C 1.0806(7) 0.1909(6) 0.0911(3) 0.040(2) Uiso 0.50 1 d PD B 1
H84A H 1.0992 0.2322 0.0707 0.060 Uiso 0.50 1 calc PR B 1
H84B H 1.0466 0.1443 0.0742 0.060 Uiso 0.50 1 calc PR B 1
H84C H 1.1313 0.1817 0.1059 0.060 Uiso 0.50 1 calc PR B 1
C85A C 1.0063(11) 0.1531(7) 0.1605(5) 0.068(5) Uiso 0.50 1 d PD B 1
H85A H 1.0603 0.1482 0.1739 0.102 Uiso 0.50 1 calc PR B 1
H85B H 0.9726 0.1040 0.1460 0.102 Uiso 0.50 1 calc PR B 1
H85C H 0.9731 0.1683 0.1839 0.102 Uiso 0.50 1 calc PR B 1
C86A C 1.0784(9) 0.2896(6) 0.1491(4) 0.065(4) Uiso 0.50 1 d PD B 1
H86A H 1.0840 0.3302 0.1281 0.097 Uiso 0.50 1 calc PR B 1
H86B H 1.1357 0.2870 0.1586 0.097 Uiso 0.50 1 calc PR B 1
H86C H 1.0488 0.3007 0.1752 0.097 Uiso 0.50 1 calc PR B 1
C83B C 1.0251(6) 0.2252(8) 0.1305(4) 0.047(5) Uiso 0.50 1 d PD B 2
C84B C 1.0913(12) 0.2332(11) 0.0952(5) 0.130(8) Uiso 0.50 1 d PD B 2
H84D H 1.0660 0.1985 0.0692 0.195 Uiso 0.50 1 calc PR B 2
H84E H 1.1417 0.2204 0.1076 0.195 Uiso 0.50 1 calc PR B 2
H84F H 1.1089 0.2859 0.0859 0.195 Uiso 0.50 1 calc PR B 2
C85B C 1.0102(14) 0.1447(8) 0.1468(6) 0.097(7) Uiso 0.50 1 d PD B 2
H85D H 0.9681 0.1081 0.1264 0.145 Uiso 0.50 1 calc PR B 2
H85E H 0.9884 0.1426 0.1769 0.145 Uiso 0.50 1 calc PR B 2
H85F H 1.0647 0.1319 0.1477 0.145 Uiso 0.50 1 calc PR B 2
C86B C 1.0581(13) 0.2834(9) 0.1687(5) 0.115(7) Uiso 0.50 1 d PD B 2
H86D H 1.1170 0.2845 0.1781 0.173 Uiso 0.50 1 calc PR B 2
H86E H 1.0208 0.2699 0.1939 0.173 Uiso 0.50 1 calc PR B 2
H86F H 1.0581 0.3338 0.1591 0.173 Uiso 0.50 1 calc PR B 2
O51 O 0.3349(2) 0.1030(2) 0.11869(11) 0.0422(8) Uani 1 1 d . . .
O52 O 0.4652(2) 0.1869(2) 0.12842(11) 0.0422(8) Uani 1 1 d . . .
C87 C 0.3861(3) 0.1631(3) 0.13593(15) 0.0357(11) Uani 1 1 d . C .
C88 C 0.3512(3) 0.2128(3) 0.1676(2) 0.0501(14) Uani 1 1 d . . .
C89A C 0.2652(8) 0.1623(7) 0.1855(4) 0.041(3) Uiso 0.50 1 d P C 1
H89A H 0.2422 0.1933 0.2061 0.062 Uiso 0.50 1 calc PR C 1
H89B H 0.2763 0.1200 0.2013 0.062 Uiso 0.50 1 calc PR C 1
H89C H 0.2233 0.1418 0.1603 0.062 Uiso 0.50 1 calc PR C 1
C90A C 0.4136(9) 0.2527(8) 0.2047(5) 0.062(4) Uiso 0.50 1 d P C 1
H90A H 0.3871 0.2833 0.2237 0.092 Uiso 0.50 1 calc PR C 1
H90B H 0.4651 0.2862 0.1922 0.092 Uiso 0.50 1 calc PR C 1
H90C H 0.4298 0.2150 0.2226 0.092 Uiso 0.50 1 calc PR C 1
C91A C 0.3425(11) 0.2812(10) 0.1362(6) 0.069(4) Uiso 0.50 1 d P C 1
H91A H 0.3187 0.3163 0.1533 0.104 Uiso 0.50 1 calc PR C 1
H91B H 0.3042 0.2593 0.1099 0.104 Uiso 0.50 1 calc PR C 1
H91C H 0.3995 0.3092 0.1266 0.104 Uiso 0.50 1 calc PR C 1
C89B C 0.2604(9) 0.1810(8) 0.1766(5) 0.051(4) Uiso 0.50 1 d P C 2
H89D H 0.2435 0.2159 0.1975 0.077 Uiso 0.50 1 calc PR C 2
H89E H 0.2516 0.1315 0.1898 0.077 Uiso 0.50 1 calc PR C 2
H89F H 0.2252 0.1743 0.1486 0.077 Uiso 0.50 1 calc PR C 2
C90B C 0.4109(9) 0.2227(8) 0.2140(4) 0.054(3) Uiso 0.50 1 d P C 2
H90D H 0.4719 0.2377 0.2071 0.081 Uiso 0.50 1 calc PR C 2
H90E H 0.3967 0.1741 0.2287 0.081 Uiso 0.50 1 calc PR C 2
H90F H 0.4000 0.2621 0.2339 0.081 Uiso 0.50 1 calc PR C 2
C91B C 0.3578(13) 0.2864(12) 0.1531(7) 0.089(6) Uiso 0.50 1 d P C 2
H91D H 0.4182 0.3128 0.1479 0.134 Uiso 0.50 1 calc PR C 2
H91E H 0.3372 0.3154 0.1760 0.134 Uiso 0.50 1 calc PR C 2
H91F H 0.3228 0.2821 0.1252 0.134 Uiso 0.50 1 calc PR C 2
O53 O 0.5856(2) -0.1474(2) 0.04303(11) 0.0427(9) Uani 1 1 d . . .
O54 O 0.6014(3) -0.1852(2) 0.11067(12) 0.0511(10) Uani 1 1 d . . .
C92 C 0.6100(3) -0.1911(3) 0.06854(18) 0.0422(12) Uani 1 1 d . . .
C93 C 0.6520(4) -0.2483(3) 0.0503(2) 0.0518(14) Uani 1 1 d . . .
C94 C 0.7397(5) -0.2311(5) 0.0752(3) 0.113(3) Uani 1 1 d . . .
H94A H 0.7694 -0.2673 0.0645 0.170 Uiso 1 1 calc R . .
H94B H 0.7320 -0.2358 0.1073 0.170 Uiso 1 1 calc R . .
H94C H 0.7742 -0.1790 0.0698 0.170 Uiso 1 1 calc R . .
C95 C 0.5952(5) -0.3282(4) 0.0599(3) 0.080(2) Uani 1 1 d . . .
H95A H 0.6213 -0.3665 0.0482 0.121 Uiso 1 1 calc R . .
H95B H 0.5378 -0.3370 0.0453 0.121 Uiso 1 1 calc R . .
H95C H 0.5902 -0.3322 0.0922 0.121 Uiso 1 1 calc R . .
C96 C 0.6632(5) -0.2416(4) 0.0001(3) 0.093(3) Uani 1 1 d . . .
H96A H 0.6902 -0.2796 -0.0109 0.139 Uiso 1 1 calc R . .
H96B H 0.6998 -0.1903 -0.0055 0.139 Uiso 1 1 calc R . .
H96C H 0.6067 -0.2506 -0.0156 0.139 Uiso 1 1 calc R . .
O55 O 0.25559(19) -0.05642(18) -0.00691(10) 0.0311(7) Uani 1 1 d . . .
O56 O 0.2539(2) 0.05572(19) 0.02180(11) 0.0378(8) Uani 1 1 d . . .
C97 C 0.2239(3) 0.0005(3) -0.00524(16) 0.0362(11) Uani 1 1 d . . .
C98 C 0.1497(3) -0.0015(3) -0.0375(2) 0.0520(15) Uani 1 1 d . . .
H98A H 0.1251 0.0395 -0.0289 0.078 Uiso 1 1 calc R . .
H98B H 0.1055 -0.0509 -0.0369 0.078 Uiso 1 1 calc R . .
H98C H 0.1703 0.0057 -0.0678 0.078 Uiso 1 1 calc R . .
O57 O 0.64362(18) 0.20008(17) 0.01470(10) 0.0294(7) Uani 1 1 d . . .
O58 O 0.5441(2) 0.24892(19) 0.04000(11) 0.0373(8) Uani 1 1 d . . .
C99 C 0.6048(3) 0.2531(3) 0.01530(15) 0.0316(10) Uani 1 1 d . . .
C100 C 0.6382(4) 0.3187(3) -0.01330(18) 0.0474(13) Uani 1 1 d . . .
H10Y H 0.6086 0.3573 -0.0072 0.071 Uiso 1 1 calc R . .
H10Z H 0.6277 0.3009 -0.0449 0.071 Uiso 1 1 calc R . .
H10E H 0.7002 0.3411 -0.0067 0.071 Uiso 1 1 calc R . .
N7 N 0.4099(3) -0.1928(3) 0.14826(14) 0.0412(10) Uani 1 1 d . . .
O59 O 0.4064(2) -0.18726(19) 0.10581(11) 0.0384(8) Uani 1 1 d . . .
O60 O 0.4694(2) -0.1424(2) 0.17059(11) 0.0409(8) Uani 1 1 d . . .
O61 O 0.3583(2) -0.2445(2) 0.16559(13) 0.0593(11) Uani 1 1 d . . .
N8 N 0.7079(3) -0.0109(3) 0.15851(16) 0.0534(13) Uani 1 1 d . . .
O62 O 0.7037(2) -0.0031(2) 0.11595(12) 0.0481(9) Uani 1 1 d . . .
O63 O 0.6377(2) -0.0436(2) 0.17577(12) 0.0484(9) Uani 1 1 d . . .
O64 O 0.7753(3) 0.0111(3) 0.18037(17) 0.0869(17) Uani 1 1 d . . .
N101 N 0.6619(5) 0.8187(5) 0.2754(3) 0.0288(17) Uani 0.60 1 d P D 1
H10T H 0.6379 0.7840 0.2965 0.035 Uiso 0.60 1 calc PR D 1
C101 C 0.5928(6) 0.8127(5) 0.2390(3) 0.0354(19) Uani 0.60 1 d P D 1
H10F H 0.6151 0.8523 0.2175 0.042 Uiso 0.60 1 calc PR D 1
H10G H 0.5426 0.8233 0.2526 0.042 Uiso 0.60 1 calc PR D 1
C102 C 0.5624(7) 0.7340(5) 0.2134(3) 0.045(2) Uani 0.60 1 d P D 1
H10H H 0.5611 0.6940 0.2348 0.054 Uiso 0.60 1 calc PR D 1
H10I H 0.5028 0.7256 0.2010 0.054 Uiso 0.60 1 calc PR D 1
O101 O 0.6141(5) 0.7256(4) 0.1786(2) 0.0549(18) Uani 0.60 1 d P D 1
H101 H 0.6140 0.7582 0.1597 0.082 Uiso 0.60 1 calc PR D 1
C103 C 0.7403(6) 0.7990(5) 0.2594(3) 0.036(2) Uani 0.60 1 d P D 1
H10J H 0.7282 0.7756 0.2286 0.043 Uiso 0.60 1 calc PR D 1
H10K H 0.7894 0.8460 0.2590 0.043 Uiso 0.60 1 calc PR D 1
C104 C 0.7628(7) 0.7444(8) 0.2902(3) 0.040(3) Uani 0.60 1 d P D 1
H10L H 0.8172 0.7351 0.2817 0.048 Uiso 0.60 1 calc PR D 1
H10M H 0.7707 0.7662 0.3213 0.048 Uiso 0.60 1 calc PR D 1
O102 O 0.6947(5) 0.6747(6) 0.2868(3) 0.043(2) Uani 0.60 1 d P D 1
H102 H 0.6490 0.6828 0.2946 0.065 Uiso 0.60 1 calc PR D 1
C105 C 0.6853(5) 0.8982(5) 0.2986(3) 0.0379(19) Uani 0.60 1 d P D 1
H10N H 0.6322 0.9073 0.3094 0.046 Uiso 0.60 1 calc PR D 1
H10O H 0.7086 0.9364 0.2764 0.046 Uiso 0.60 1 calc PR D 1
C106 C 0.7512(7) 0.9099(6) 0.3380(3) 0.039(2) Uani 0.60 1 d P D 1
H10P H 0.8059 0.9041 0.3272 0.047 Uiso 0.60 1 calc PR D 1
H10Q H 0.7296 0.8705 0.3598 0.047 Uiso 0.60 1 calc PR D 1
N111 N 0.6981(8) 0.8266(7) 0.2922(4) 0.035(3) Uani 0.40 1 d P D 2
H11M H 0.6660 0.7789 0.3007 0.042 Uiso 0.40 1 calc PR D 2
C111 C 0.6491(12) 0.8428(10) 0.2539(6) 0.050(4) Uani 0.40 1 d P D 2
H11X H 0.6845 0.8899 0.2410 0.060 Uiso 0.40 1 calc PR D 2
H11Y H 0.5970 0.8537 0.2650 0.060 Uiso 0.40 1 calc PR D 2
C112 C 0.6214(12) 0.7819(11) 0.2174(6) 0.065(5) Uani 0.40 1 d P D 2
H11Z H 0.6014 0.7320 0.2311 0.079 Uiso 0.40 1 calc PR D 2
H110 H 0.5716 0.7896 0.2002 0.079 Uiso 0.40 1 calc PR D 2
O111 O 0.6849(9) 0.7786(8) 0.1875(4) 0.080(4) Uani 0.40 1 d P D 2
H111 H 0.6994 0.8193 0.1739 0.120 Uiso 0.40 1 calc PR D 2
C113 C 0.7869(10) 0.8163(9) 0.2794(6) 0.047(4) Uani 0.40 1 d P D 2
H11E H 0.7858 0.8034 0.2469 0.057 Uiso 0.40 1 calc PR D 2
H11F H 0.8338 0.8641 0.2867 0.057 Uiso 0.40 1 calc PR D 2
C114 C 0.8015(10) 0.7524(9) 0.3059(5) 0.037(3) Uani 0.40 1 d P D 2
H11G H 0.8592 0.7469 0.3007 0.045 Uiso 0.40 1 calc PR D 2
H11H H 0.7984 0.7638 0.3383 0.045 Uiso 0.40 1 calc PR D 2
O112 O 0.7377(9) 0.6849(10) 0.2920(5) 0.047(3) Uani 0.40 1 d PD D 2
H112 H 0.724(10) 0.651(6) 0.313(3) 0.070 Uiso 0.40 1 d PD E 2
C115 C 0.7088(10) 0.8773(9) 0.3325(5) 0.044(4) Uani 0.40 1 d P D 2
H11I H 0.7480 0.8634 0.3545 0.053 Uiso 0.40 1 calc PR D 2
H11J H 0.6522 0.8684 0.3458 0.053 Uiso 0.40 1 calc PR D 2
C116 C 0.7442(10) 0.9613(9) 0.3247(5) 0.054(4) Uani 0.40 1 d P D 2
H11K H 0.7932 0.9700 0.3050 0.064 Uiso 0.40 1 calc PR D 2
H11L H 0.6991 0.9800 0.3101 0.064 Uiso 0.40 1 calc PR D 2
C107 C 0.7698(4) 0.9980(4) 0.3636(3) 0.073(2) Uani 1 1 d . . .
H10R H 0.7808 1.0379 0.3415 0.087 Uiso 1 1 calc R D 1
H10S H 0.7201 1.0010 0.3809 0.087 Uiso 1 1 calc R D 1
C108 C 0.8479(5) 1.0070(4) 0.3939(2) 0.074(2) Uani 1 1 d . D .
H10U H 0.8625 1.0564 0.4107 0.110 Uiso 1 1 calc R . .
H10V H 0.8963 1.0045 0.3760 0.110 Uiso 1 1 calc R . .
H10W H 0.8362 0.9659 0.4148 0.110 Uiso 1 1 calc R . .
N201 N 0.8144(10) 0.6087(9) 0.1199(5) 0.112(5) Uiso 0.50 1 d PD F 3
C201 C 0.7678(10) 0.6064(9) 0.1499(5) 0.078(4) Uiso 0.50 1 d PD F 3
C202 C 0.7092(7) 0.5994(6) 0.1833(4) 0.122(4) Uani 1 1 d D . .
C211 C 0.6204(13) 0.5376(12) 0.1771(8) 0.127(7) Uiso 0.50 1 d PD F 4
N211 N 0.5457(12) 0.4908(12) 0.1764(8) 0.173(8) Uiso 0.50 1 d PD F 4
N301 N 0.4250(12) 0.5916(11) 0.1314(7) 0.150(7) Uiso 0.50 1 d PD G 3
C301 C 0.3836(14) 0.5354(13) 0.1137(8) 0.132(8) Uiso 0.50 1 d PD G 3
C302 C 0.3119(13) 0.4608(11) 0.1089(7) 0.122(7) Uiso 0.50 1 d PD G 3
N311 N 0.8003(13) 0.5924(12) -0.0104(6) 0.159(8) Uiso 0.50 1 d PD H 4
C311 C 0.8250(13) 0.5947(12) 0.0249(7) 0.113(6) Uiso 0.50 1 d PD H 4
C312 C 0.8365(13) 0.6015(12) 0.0748(6) 0.127(7) Uiso 0.50 1 d PD H 4
O401 O 0.5438(14) 0.4546(13) 0.0610(7) 0.202(9) Uiso 0.50 1 d P I 3
O402 O 0.4868(10) 0.4117(9) 0.0630(5) 0.129(5) Uiso 0.50 1 d P J 4

loop_
_atom_site_aniso_label
_atom_site_aniso_U_11
_atom_site_aniso_U_22
_atom_site_aniso_U_33
_atom_site_aniso_U_23
_atom_site_aniso_U_13
_atom_site_aniso_U_12
Nd1 0.02181(11) 0.01901(11) 0.01933(11) -0.00079(8) 0.00091(8) 0.00665(9)
Nd2 0.02249(11) 0.01809(11) 0.02046(11) 0.00131(8) 0.00109(8) 0.00788(9)
Nd3 0.02517(12) 0.01917(11) 0.01997(11) 0.00351(8) 0.00567(8) 0.00654(9)
Nd4 0.02380(11) 0.02077(11) 0.02089(11) 0.00071(9) 0.00063(8) 0.00729(9)
Fe1 0.0208(4) 0.0164(4) 0.0164(4) 0.0018(3) 0.0025(3) 0.0060(3)
Fe2 0.0237(3) 0.0232(3) 0.0218(3) -0.0018(2) 0.0016(2) 0.0073(3)
Fe3 0.0267(3) 0.0240(3) 0.0296(3) 0.0035(3) -0.0018(3) 0.0096(3)
O1 0.0228(15) 0.0206(15) 0.0192(14) 0.0021(11) 0.0030(11) 0.0070(12)
O2 0.0209(15) 0.0189(15) 0.0171(14) 0.0002(11) -0.0007(11) 0.0043(12)
O3 0.0202(14) 0.0164(14) 0.0182(14) -0.0001(11) -0.0001(11) 0.0073(11)
O4 0.0266(15) 0.0147(14) 0.0233(15) 0.0020(12) 0.0020(12) 0.0066(12)
O5 0.0265(16) 0.0228(15) 0.0219(15) 0.0023(12) 0.0057(12) 0.0071(13)
O6 0.0244(16) 0.0230(15) 0.0225(15) 0.0014(12) 0.0030(12) 0.0084(13)
N1 0.0247(19) 0.027(2) 0.0246(19) -0.0041(15) 0.0020(14) 0.0053(15)
C1 0.034(2) 0.033(3) 0.026(2) -0.0092(19) 0.0009(19) 0.014(2)
C2 0.026(2) 0.042(3) 0.029(2) -0.011(2) 0.0008(18) 0.011(2)
O7 0.0242(15) 0.0265(16) 0.0215(15) -0.0063(12) 0.0009(11) 0.0074(12)
C3 0.039(3) 0.035(3) 0.021(2) -0.0012(19) 0.0003(19) 0.011(2)
C4 0.033(2) 0.034(3) 0.023(2) 0.0012(19) -0.0008(18) 0.010(2)
O8 0.0290(16) 0.0271(16) 0.0182(14) -0.0007(12) 0.0010(12) 0.0075(13)
C5 0.030(2) 0.032(3) 0.030(2) -0.0020(19) 0.0005(19) 0.007(2)
C6 0.034(3) 0.031(3) 0.038(3) -0.006(2) 0.001(2) 0.007(2)
C7 0.032(3) 0.039(3) 0.042(3) -0.003(2) -0.006(2) 0.005(2)
C8 0.051(3) 0.045(3) 0.043(3) -0.007(3) -0.003(3) 0.003(3)
N2 0.031(2) 0.032(2) 0.043(2) 0.0079(18) -0.0025(17) 0.0147(18)
C10 0.037(3) 0.060(4) 0.064(4) -0.016(3) -0.004(3) 0.029(3)
O9 0.0274(16) 0.0296(17) 0.0286(16) 0.0003(13) 0.0024(12) 0.0136(13)
C12 0.031(3) 0.038(3) 0.080(4) -0.008(3) -0.008(3) 0.017(2)
O10 0.0236(16) 0.0293(17) 0.0416(19) 0.0048(14) 0.0003(13) 0.0091(13)
C14 0.053(4) 0.050(4) 0.094(5) 0.027(4) -0.002(3) 0.028(3)
O11 0.0260(16) 0.0240(16) 0.0294(16) 0.0014(13) 0.0008(12) 0.0053(13)
O12 0.0316(17) 0.0248(16) 0.0270(16) 0.0044(13) -0.0001(13) 0.0041(14)
C17 0.029(2) 0.025(2) 0.028(2) 0.0024(18) 0.0082(18) 0.0043(19)
C18 0.035(3) 0.027(3) 0.041(3) 0.008(2) -0.004(2) 0.003(2)
C19 0.048(3) 0.052(4) 0.072(4) 0.033(3) 0.005(3) 0.003(3)
C20 0.050(3) 0.039(3) 0.067(4) 0.020(3) -0.010(3) 0.006(3)
C21 0.102(5) 0.030(3) 0.065(4) 0.001(3) 0.000(4) 0.027(3)
O13 0.0236(15) 0.0265(16) 0.0330(17) -0.0039(13) 0.0029(12) 0.0062(13)
O14 0.0242(15) 0.0270(17) 0.0330(17) -0.0025(13) 0.0038(13) 0.0080(13)
C22 0.026(2) 0.028(2) 0.022(2) -0.0036(17) 0.0017(17) 0.0096(19)
C23 0.024(2) 0.034(3) 0.047(3) -0.007(2) 0.007(2) 0.003(2)
C24 0.029(3) 0.047(3) 0.067(4) -0.007(3) 0.014(2) 0.010(2)
C25 0.027(3) 0.062(4) 0.068(4) -0.023(3) -0.002(3) 0.006(3)
C26 0.040(3) 0.045(3) 0.064(4) 0.005(3) 0.026(3) 0.008(3)
O15 0.0312(17) 0.0244(16) 0.0308(17) 0.0058(13) -0.0018(13) 0.0080(13)
O16 0.0306(17) 0.0260(16) 0.0297(17) 0.0111(13) 0.0019(13) 0.0094(13)
C27 0.035(3) 0.023(2) 0.025(2) 0.0049(18) 0.0057(18) 0.0124(19)
C28 0.033(2) 0.023(2) 0.039(3) 0.010(2) -0.001(2) 0.0092(19)
C29 0.038(3) 0.027(3) 0.047(3) 0.000(2) -0.006(2) 0.006(2)
C30 0.066(4) 0.056(4) 0.041(3) 0.025(3) -0.009(3) -0.012(3)
C31 0.040(3) 0.022(3) 0.131(6) 0.014(3) 0.014(3) 0.012(2)
O17 0.051(2) 0.0310(18) 0.0282(17) 0.0038(14) -0.0082(15) 0.0123(16)
O18 0.050(2) 0.0292(18) 0.0236(16) 0.0039(13) -0.0041(14) 0.0114(15)
C32 0.037(3) 0.040(3) 0.026(2) 0.008(2) -0.008(2) 0.006(2)
C33 0.076(4) 0.045(3) 0.025(3) 0.008(2) -0.006(2) 0.017(3)
C34 0.084(4) 0.061(4) 0.026(3) 0.005(3) -0.002(3) 0.026(3)
C35 0.174(8) 0.079(5) 0.031(3) 0.000(3) -0.034(4) 0.072(5)
C36 0.099(6) 0.088(6) 0.048(4) 0.024(4) 0.014(4) -0.017(4)
O19 0.0334(17) 0.0304(17) 0.0342(18) -0.0037(14) 0.0005(14) 0.0171(14)
O20 0.0278(16) 0.0266(17) 0.0364(18) -0.0090(14) -0.0003(13) 0.0090(13)
C37 0.030(2) 0.019(2) 0.026(2) 0.0008(17) 0.0094(18) 0.0060(18)
C38 0.032(2) 0.021(2) 0.035(3) -0.0069(18) 0.0019(19) 0.0097(19)
C39 0.038(3) 0.061(4) 0.065(4) -0.031(3) 0.006(3) 0.019(3)
C40 0.039(3) 0.031(3) 0.038(3) -0.010(2) 0.002(2) 0.014(2)
C41 0.104(5) 0.036(3) 0.043(3) -0.004(3) -0.010(3) 0.037(3)
O21 0.0390(18) 0.0262(17) 0.0295(17) 0.0050(13) 0.0174(14) 0.0095(14)
O22 0.048(2) 0.0306(18) 0.0255(16) 0.0062(14) 0.0155(14) 0.0159(15)
C42 0.023(2) 0.029(2) 0.022(2) 0.0005(17) 0.0015(16) 0.0084(18)
C43 0.035(2) 0.032(3) 0.026(2) 0.0018(19) 0.0093(19) 0.014(2)
C44 0.051(3) 0.032(3) 0.034(3) -0.003(2) 0.009(2) 0.019(2)
C45 0.038(3) 0.045(3) 0.101(5) -0.005(3) 0.031(3) 0.013(3)
C46 0.104(5) 0.051(4) 0.024(3) -0.002(2) 0.004(3) 0.038(3)
O23 0.0234(15) 0.0249(15) 0.0198(14) -0.0002(12) 0.0032(11) 0.0056(12)
O24 0.0270(16) 0.0338(17) 0.0239(16) -0.0003(13) 0.0035(12) 0.0109(14)
C47 0.025(2) 0.027(2) 0.025(2) -0.0021(18) 0.0028(17) 0.0024(19)
C48 0.050(3) 0.041(3) 0.020(2) 0.005(2) 0.008(2) 0.019(2)
O25 0.0250(15) 0.0220(15) 0.0211(14) 0.0013(12) 0.0024(11) 0.0093(12)
O26 0.0319(16) 0.0257(16) 0.0249(16) -0.0013(13) 0.0051(13) 0.0084(13)
C49 0.037(2) 0.027(2) 0.020(2) 0.0013(17) 0.0036(17) 0.020(2)
C50 0.032(3) 0.034(3) 0.040(3) -0.004(2) 0.010(2) 0.009(2)
N3 0.037(2) 0.046(3) 0.039(3) 0.002(2) 0.004(2) -0.002(2)
O27 0.0315(17) 0.0314(18) 0.0314(17) 0.0056(14) 0.0045(13) 0.0011(14)
O28 0.045(2) 0.0304(19) 0.0366(19) 0.0057(15) 0.0027(16) -0.0012(16)
O29 0.042(2) 0.077(3) 0.084(3) 0.021(3) 0.000(2) -0.021(2)
N4 0.039(2) 0.050(3) 0.043(3) 0.028(2) 0.005(2) 0.014(2)
O30 0.0362(18) 0.040(2) 0.0331(18) 0.0184(15) 0.0008(14) 0.0087(15)
O31 0.0327(18) 0.0342(19) 0.045(2) 0.0155(16) 0.0083(15) 0.0097(15)
O32 0.070(3) 0.093(4) 0.060(3) 0.054(3) -0.020(2) -0.001(3)
Nd5 0.02574(12) 0.03347(14) 0.02270(12) 0.00378(10) 0.00394(9) 0.00458(10)
Nd6 0.02846(13) 0.03080(13) 0.02042(11) 0.00256(10) 0.00274(9) 0.00163(10)
Nd7 0.03063(13) 0.03473(14) 0.02182(12) 0.00803(10) 0.00025(9) 0.00493(11)
Nd8 0.02745(13) 0.03411(14) 0.02185(12) 0.00469(10) 0.00084(9) 0.00176(10)
Fe4 0.0243(4) 0.0296(5) 0.0173(4) 0.0050(3) 0.0020(3) 0.0035(4)
Fe5 0.0293(3) 0.0405(4) 0.0291(4) 0.0032(3) 0.0076(3) 0.0043(3)
Fe6 0.0378(4) 0.0433(4) 0.0230(3) 0.0037(3) 0.0003(3) -0.0075(3)
O33 0.0268(16) 0.0314(18) 0.0213(15) 0.0057(13) 0.0011(12) 0.0071(13)
O34 0.0271(16) 0.0309(17) 0.0208(15) 0.0044(13) 0.0019(12) 0.0044(14)
O35 0.0249(16) 0.0343(18) 0.0198(15) 0.0063(13) 0.0009(12) 0.0008(14)
O36 0.0345(17) 0.0362(18) 0.0162(15) 0.0030(14) 0.0048(13) 0.0037(14)
O37 0.0271(17) 0.0304(18) 0.0261(16) 0.0063(13) 0.0026(13) 0.0054(13)
O38 0.0294(17) 0.0350(19) 0.0240(16) 0.0073(14) -0.0011(13) 0.0013(14)
N5 0.036(2) 0.051(3) 0.045(3) -0.002(2) 0.010(2) 0.004(2)
C51 0.046(4) 0.079(5) 0.096(6) 0.018(4) 0.025(4) 0.024(4)
C52 0.037(3) 0.047(3) 0.048(3) 0.002(2) 0.007(2) 0.017(2)
O39 0.0325(18) 0.040(2) 0.0388(19) 0.0047(15) 0.0103(14) 0.0084(15)
C53 0.034(3) 0.157(8) 0.079(5) -0.028(5) 0.004(3) 0.018(4)
C54 0.032(3) 0.072(4) 0.053(4) -0.008(3) 0.000(2) 0.011(3)
O40 0.0269(17) 0.051(2) 0.0323(18) 0.0046(16) 0.0008(14) 0.0061(15)
C55 0.074(5) 0.072(5) 0.076(5) 0.019(4) 0.049(4) 0.023(4)
C56 0.071(4) 0.071(5) 0.074(5) 0.010(4) 0.043(4) 0.013(4)
C57 0.131(7) 0.082(6) 0.109(7) 0.045(5) 0.087(6) 0.051(5)
C58 0.121(7) 0.091(6) 0.111(7) 0.036(5) 0.081(6) 0.049(5)
C59 0.077(5) 0.058(4) 0.055(4) -0.009(3) 0.009(3) -0.004(3)
C60 0.067(4) 0.033(3) 0.053(4) -0.002(3) -0.001(3) -0.001(3)
O41 0.043(2) 0.0338(19) 0.0309(18) 0.0014(14) 0.0014(15) 0.0009(15)
O42 0.048(2) 0.0289(18) 0.0235(16) 0.0041(13) 0.0045(14) -0.0081(15)
O43 0.0379(19) 0.039(2) 0.0288(17) 0.0020(15) 0.0097(14) 0.0050(16)
O44 0.0336(18) 0.0403(19) 0.0276(17) 0.0062(14) 0.0081(14) 0.0046(15)
C67 0.041(3) 0.036(3) 0.029(2) 0.001(2) 0.007(2) 0.012(2)
C68 0.046(3) 0.041(3) 0.023(2) 0.007(2) 0.007(2) 0.011(2)
C69 0.058(3) 0.057(4) 0.026(3) 0.000(2) 0.003(2) 0.012(3)
C70 0.060(4) 0.063(4) 0.035(3) 0.002(3) 0.016(3) 0.027(3)
C71 0.061(4) 0.059(4) 0.029(3) 0.012(3) 0.008(2) 0.018(3)
O45 0.041(2) 0.049(2) 0.0232(17) 0.0048(15) 0.0009(14) -0.0084(17)
O46 0.044(2) 0.041(2) 0.0207(16) 0.0044(14) -0.0003(14) -0.0029(16)
C72 0.043(3) 0.045(3) 0.019(2) 0.003(2) -0.001(2) 0.007(2)
C73 0.057(3) 0.052(3) 0.022(2) 0.007(2) 0.003(2) -0.005(3)
O47 0.042(2) 0.042(2) 0.0270(18) 0.0018(15) 0.0073(14) -0.0008(16)
O48 0.0410(19) 0.0373(19) 0.0265(17) 0.0051(14) 0.0046(14) 0.0020(15)
C77 0.031(3) 0.038(3) 0.031(3) 0.007(2) -0.002(2) -0.003(2)
C78 0.053(3) 0.039(3) 0.031(3) 0.008(2) 0.008(2) 0.004(3)
C79 0.053(3) 0.053(4) 0.050(3) 0.019(3) 0.013(3) 0.006(3)
C80 0.134(7) 0.043(4) 0.042(4) 0.008(3) 0.003(4) -0.016(4)
C81 0.076(4) 0.057(4) 0.062(4) 0.026(3) 0.021(3) 0.027(3)
O49 0.038(2) 0.073(3) 0.0277(19) 0.0064(18) -0.0035(16) -0.0085(19)
O50 0.0331(18) 0.057(2) 0.0320(19) 0.0066(17) -0.0060(15) 0.0015(17)
C82 0.037(3) 0.057(4) 0.036(3) 0.019(3) -0.005(2) -0.005(3)
O51 0.040(2) 0.046(2) 0.040(2) -0.0059(17) 0.0056(16) 0.0128(17)
O52 0.041(2) 0.044(2) 0.039(2) -0.0010(16) 0.0130(16) 0.0059(17)
C87 0.045(3) 0.037(3) 0.026(2) 0.006(2) 0.006(2) 0.014(2)
C88 0.041(3) 0.054(4) 0.053(3) -0.015(3) 0.004(3) 0.012(3)
O53 0.054(2) 0.050(2) 0.0324(19) 0.0136(16) 0.0077(16) 0.0263(18)
O54 0.078(3) 0.050(2) 0.033(2) 0.0132(17) 0.0079(18) 0.029(2)
C92 0.041(3) 0.043(3) 0.042(3) 0.006(2) 0.000(2) 0.012(2)
C93 0.052(3) 0.048(3) 0.058(4) 0.007(3) 0.004(3) 0.018(3)
C94 0.058(5) 0.114(7) 0.179(10) -0.033(7) -0.020(5) 0.052(5)
C95 0.099(6) 0.049(4) 0.091(6) 0.003(4) 0.016(4) 0.016(4)
C96 0.132(7) 0.082(6) 0.090(6) 0.024(5) 0.055(5) 0.064(5)
O55 0.0284(16) 0.0347(18) 0.0301(17) 0.0081(14) 0.0015(13) 0.0080(14)
O56 0.0375(19) 0.039(2) 0.0373(19) 0.0043(16) -0.0009(15) 0.0114(16)
C97 0.028(2) 0.042(3) 0.036(3) 0.010(2) 0.001(2) 0.004(2)
C98 0.038(3) 0.060(4) 0.061(4) 0.010(3) -0.008(3) 0.020(3)
O57 0.0287(16) 0.0305(17) 0.0263(16) 0.0050(13) 0.0008(13) 0.0039(14)
O58 0.0385(19) 0.038(2) 0.0361(19) 0.0064(15) 0.0050(15) 0.0119(16)
C99 0.031(2) 0.035(3) 0.024(2) -0.0016(19) -0.0016(19) 0.003(2)
C100 0.058(4) 0.044(3) 0.041(3) 0.015(3) 0.008(3) 0.015(3)
N7 0.040(2) 0.050(3) 0.035(2) 0.016(2) 0.0096(19) 0.014(2)
O59 0.0382(19) 0.044(2) 0.0287(18) 0.0131(15) 0.0028(14) 0.0032(16)
O60 0.047(2) 0.049(2) 0.0270(18) 0.0095(16) 0.0043(15) 0.0132(18)
O61 0.053(2) 0.066(3) 0.054(3) 0.034(2) 0.0149(19) 0.006(2)
N8 0.060(3) 0.046(3) 0.048(3) 0.012(2) -0.022(2) 0.007(2)
O62 0.038(2) 0.056(2) 0.042(2) 0.0174(18) -0.0091(16) 0.0007(17)
O63 0.059(2) 0.043(2) 0.033(2) 0.0093(16) -0.0126(17) 0.0010(19)
O64 0.064(3) 0.094(4) 0.084(4) 0.020(3) -0.048(3) -0.001(3)
N101 0.032(5) 0.031(4) 0.022(5) 0.011(4) -0.001(3) 0.007(4)
C101 0.039(5) 0.037(5) 0.034(5) 0.011(4) -0.002(4) 0.015(4)
C102 0.063(6) 0.036(5) 0.033(5) 0.015(4) -0.005(4) 0.012(5)
O101 0.087(5) 0.054(4) 0.028(3) 0.006(3) -0.002(3) 0.029(4)
C103 0.035(5) 0.038(5) 0.035(5) 0.013(4) 0.012(4) 0.009(4)
C104 0.039(7) 0.054(8) 0.032(6) 0.007(5) 0.007(4) 0.020(6)
O102 0.050(5) 0.040(5) 0.039(4) 0.010(3) 0.013(5) 0.011(5)
C105 0.041(5) 0.029(4) 0.044(5) 0.003(4) 0.009(4) 0.009(4)
C106 0.043(6) 0.024(5) 0.048(6) 0.012(4) 0.007(5) 0.002(4)
N111 0.045(8) 0.031(6) 0.030(7) 0.006(5) 0.011(5) 0.010(6)
C111 0.055(11) 0.073(12) 0.040(9) 0.021(9) 0.019(8) 0.041(10)
C112 0.080(13) 0.068(13) 0.055(11) 0.022(10) -0.005(10) 0.032(11)
O111 0.121(11) 0.112(11) 0.036(6) 0.017(7) 0.014(7) 0.077(10)
C113 0.055(10) 0.039(9) 0.059(10) 0.020(8) 0.032(8) 0.024(8)
C114 0.047(10) 0.032(8) 0.037(9) 0.014(7) 0.017(7) 0.015(8)
O112 0.060(9) 0.040(8) 0.038(7) 0.010(5) 0.012(8) 0.010(9)
C115 0.036(9) 0.043(10) 0.046(9) -0.005(7) 0.011(7) -0.001(7)
C116 0.058(10) 0.051(10) 0.054(10) 0.006(8) 0.016(7) 0.016(8)
C107 0.063(4) 0.074(5) 0.079(5) 0.030(4) 0.015(4) 0.010(4)
C108 0.095(5) 0.058(4) 0.051(4) 0.010(3) 0.006(4) -0.006(4)
C202 0.138(9) 0.117(8) 0.134(9) 0.018(7) 0.025(7) 0.071(7)

loop_
_atom_type_symbol
_atom_type_description
_atom_type_scat_dispersion_real
_atom_type_scat_dispersion_imag
_atom_type_scat_source
C C 0.0033 0.0016 'International Tables Vol C Tables 4.2.6.8 and 6.1.1.4'
H H 0.0000 0.0000 'International Tables Vol C Tables 4.2.6.8 and 6.1.1.4'
N N 0.0061 0.0033 'International Tables Vol C Tables 4.2.6.8 and 6.1.1.4'
O O 0.0106 0.0060 'International Tables Vol C Tables 4.2.6.8 and 6.1.1.4'
Fe Fe 0.3463 0.8444 'International Tables Vol C Tables 4.2.6.8 and 6.1.1.4'
Nd Nd -0.1943 3.0179 'International Tables Vol C Tables 4.2.6.8 and 6.1.1.4'

loop_
_geom_angle_atom_site_label_1
_geom_angle_atom_site_label_2
_geom_angle_atom_site_label_3
_geom_angle
_geom_angle_site_symmetry_1
_geom_angle_site_symmetry_3
_geom_angle_publ_flag
O19 Nd1 O7 81.28(10) . . ?
O19 Nd1 O12 82.69(10) . . ?
O7 Nd1 O12 71.55(10) . . ?
O19 Nd1 O1 87.21(10) . . ?
O7 Nd1 O1 146.23(9) . . ?
O12 Nd1 O1 138.33(9) . . ?
O19 Nd1 O3 141.36(10) . . ?
O7 Nd1 O3 136.36(9) . . ?
O12 Nd1 O3 99.68(9) . . ?
O1 Nd1 O3 65.34(8) . . ?
O19 Nd1 O4 78.35(10) . . ?
O7 Nd1 O4 138.39(9) . . ?
O12 Nd1 O4 70.16(9) . . ?
O1 Nd1 O4 68.22(9) . . ?
O3 Nd1 O4 66.70(9) . . ?
O19 Nd1 O5 143.86(10) . . ?
O7 Nd1 O5 66.84(9) . . ?
O12 Nd1 O5 71.72(9) . . ?
O1 Nd1 O5 128.82(9) . . ?
O3 Nd1 O5 69.83(9) . . ?
O4 Nd1 O5 114.46(9) . . ?
O19 Nd1 O24 77.84(10) . . ?
O7 Nd1 O24 71.32(9) . . ?
O12 Nd1 O24 140.12(10) . . ?
O1 Nd1 O24 75.26(9) . . ?
O3 Nd1 O24 117.20(9) . . ?
O4 Nd1 O24 136.93(9) . . ?
O5 Nd1 O24 105.92(9) . . ?
O19 Nd1 O23 127.17(9) . . ?
O7 Nd1 O23 78.36(9) . . ?
O12 Nd1 O23 133.36(9) . . ?
O1 Nd1 O23 83.78(8) . . ?
O3 Nd1 O23 78.48(8) . . ?
O4 Nd1 O23 141.86(9) . . ?
O5 Nd1 O23 63.91(8) . . ?
O24 Nd1 O23 49.51(8) . . ?
O20 Nd2 O9 81.46(10) . . ?
O20 Nd2 O16 83.75(10) . . ?
O9 Nd2 O16 71.94(10) . . ?
O20 Nd2 O1 86.20(10) . . ?
O9 Nd2 O1 145.93(9) . . ?
O16 Nd2 O1 138.08(9) . . ?
O20 Nd2 O2 140.44(9) . . ?
O9 Nd2 O2 137.05(9) . . ?
O16 Nd2 O2 98.64(9) . . ?
O1 Nd2 O2 65.67(9) . . ?
O20 Nd2 O4 77.42(9) . . ?
O9 Nd2 O4 137.88(9) . . ?
O16 Nd2 O4 69.87(9) . . ?
O1 Nd2 O4 68.22(9) . . ?
O2 Nd2 O4 66.79(9) . . ?
O20 Nd2 O6 144.38(10) . . ?
O9 Nd2 O6 66.54(9) . . ?
O16 Nd2 O6 72.10(10) . . ?
O1 Nd2 O6 129.17(9) . . ?
O2 Nd2 O6 70.68(9) . . ?
O4 Nd2 O6 116.12(9) . . ?
O20 Nd2 O26 77.05(10) . . ?
O9 Nd2 O26 70.10(10) . . ?
O16 Nd2 O26 139.43(9) . . ?
O1 Nd2 O26 76.24(9) . . ?
O2 Nd2 O26 118.86(9) . . ?
O4 Nd2 O26 137.12(9) . . ?
O6 Nd2 O26 104.64(9) . . ?
O20 Nd2 O25 126.49(9) . . ?
O9 Nd2 O25 78.75(9) . . ?
O16 Nd2 O25 133.80(9) . . ?
O1 Nd2 O25 83.50(9) . . ?
O2 Nd2 O25 79.33(8) . . ?
O4 Nd2 O25 142.35(8) . . ?
O6 Nd2 O25 63.66(9) . . ?
O26 Nd2 O25 49.48(9) . . ?
O4 Nd3 O3 69.73(9) . . ?
O4 Nd3 O2 69.55(9) . . ?
O3 Nd3 O2 65.41(9) . . ?
O4 Nd3 O21 143.28(9) . . ?
O3 Nd3 O21 78.93(9) . . ?
O2 Nd3 O21 80.45(9) . . ?
O4 Nd3 O22 164.88(9) . . ?
O3 Nd3 O22 124.38(9) . . ?
O2 Nd3 O22 119.50(10) . . ?
O21 Nd3 O22 51.54(9) . . ?
O4 Nd3 O27 99.96(10) . . ?
O3 Nd3 O27 69.44(9) . . ?
O2 Nd3 O27 134.52(9) . . ?
O21 Nd3 O27 86.01(10) . . ?
O22 Nd3 O27 82.11(10) . . ?
O4 Nd3 O28 92.18(10) . . ?
O3 Nd3 O28 113.05(10) . . ?
O2 Nd3 O28 161.28(10) . . ?
O21 Nd3 O28 118.06(10) . . ?
O22 Nd3 O28 77.49(11) . . ?
O27 Nd3 O28 50.49(10) . . ?
O4 Nd3 O30 97.77(10) . . ?
O3 Nd3 O30 132.24(9) . . ?
O2 Nd3 O30 67.05(9) . . ?
O21 Nd3 O30 89.18(11) . . ?
O22 Nd3 O30 76.74(11) . . ?
O27 Nd3 O30 156.25(10) . . ?
O28 Nd3 O30 113.33(10) . . ?
O4 Nd3 O31 92.30(10) . . ?
O3 Nd3 O31 161.96(10) . . ?
O2 Nd3 O31 110.77(10) . . ?
O21 Nd3 O31 118.53(10) . . ?
O22 Nd3 O31 73.35(10) . . ?
O27 Nd3 O31 113.85(10) . . ?
O28 Nd3 O31 64.42(11) . . ?
O30 Nd3 O31 49.51(10) . . ?
O8 Nd4 O10 129.52(10) . 2_666 ?
O8 Nd4 O18 75.25(10) . 2_666 ?
O10 Nd4 O18 75.54(11) 2_666 2_666 ?
O8 Nd4 O14 74.80(10) . . ?
O10 Nd4 O14 75.69(10) 2_666 . ?
O18 Nd4 O14 107.08(10) 2_666 . ?
O8 Nd4 O6 137.50(9) . 2_666 ?
O10 Nd4 O6 68.87(10) 2_666 2_666 ?
O18 Nd4 O6 74.33(10) 2_666 2_666 ?
O14 Nd4 O6 143.01(9) . 2_666 ?
O8 Nd4 O25 143.46(9) . 2_666 ?
O10 Nd4 O25 79.44(10) 2_666 2_666 ?
O18 Nd4 O25 140.14(10) 2_666 2_666 ?
O14 Nd4 O25 95.98(9) . 2_666 ?
O6 Nd4 O25 67.87(9) 2_666 2_666 ?
O8 Nd4 O5 68.19(10) . . ?
O10 Nd4 O5 138.88(10) 2_666 . ?
O18 Nd4 O5 141.38(10) 2_666 . ?
O14 Nd4 O5 75.33(9) . . ?
O6 Nd4 O5 127.17(10) 2_666 . ?
O25 Nd4 O5 75.27(9) 2_666 . ?
O8 Nd4 O23 78.23(9) . . ?
O10 Nd4 O23 143.88(10) 2_666 . ?
O18 Nd4 O23 93.97(10) 2_666 . ?
O14 Nd4 O23 139.82(9) . . ?
O6 Nd4 O23 75.04(9) 2_666 . ?
O25 Nd4 O23 88.29(9) 2_666 . ?
O5 Nd4 O23 67.20(9) . . ?
O2 Fe1 O2 180.0 2_666 . ?
O2 Fe1 O3 83.30(11) 2_666 2_666 ?
O2 Fe1 O3 96.70(11) . 2_666 ?
O2 Fe1 O3 96.70(11) 2_666 . ?
O2 Fe1 O3 83.30(11) . . ?
O3 Fe1 O3 180.0 2_666 . ?
O2 Fe1 O1 84.34(11) 2_666 2_666 ?
O2 Fe1 O1 95.66(11) . 2_666 ?
O3 Fe1 O1 84.09(11) 2_666 2_666 ?
O3 Fe1 O1 95.91(11) . 2_666 ?
O2 Fe1 O1 95.65(11) 2_666 . ?
O2 Fe1 O1 84.34(11) . . ?
O3 Fe1 O1 95.91(11) 2_666 . ?
O3 Fe1 O1 84.09(11) . . ?
O1 Fe1 O1 180.0 2_666 . ?
O7 Fe2 O8 94.85(12) . . ?
O7 Fe2 O13 174.12(12) . . ?
O8 Fe2 O13 89.28(12) . . ?
O7 Fe2 O11 89.01(12) . . ?
O8 Fe2 O11 173.06(12) . . ?
O13 Fe2 O11 86.46(12) . . ?
O7 Fe2 O5 87.38(12) . . ?
O8 Fe2 O5 85.95(12) . . ?
O13 Fe2 O5 97.11(12) . . ?
O11 Fe2 O5 100.02(12) . . ?
O7 Fe2 N1 81.40(12) . . ?
O8 Fe2 N1 80.28(12) . . ?
O13 Fe2 N1 95.21(12) . . ?
O11 Fe2 N1 94.63(13) . . ?
O5 Fe2 N1 161.37(12) . . ?
O9 Fe3 O17 174.52(13) . . ?
O9 Fe3 O10 94.86(13) . . ?
O17 Fe3 O10 90.13(13) . . ?
O9 Fe3 O15 88.84(13) . . ?
O17 Fe3 O15 85.97(13) . . ?
O10 Fe3 O15 173.42(12) . . ?
O9 Fe3 O6 86.28(12) . . ?
O17 Fe3 O6 96.28(13) . . ?
O10 Fe3 O6 86.62(12) . . ?
O15 Fe3 O6 99.07(12) . . ?
O9 Fe3 N2 81.53(13) . . ?
O17 Fe3 N2 97.11(14) . . ?
O10 Fe3 N2 80.46(13) . . ?
O15 Fe3 N2 94.75(13) . . ?
O6 Fe3 N2 161.37(13) . . ?
Fe1 O1 Nd2 103.16(11) . . ?
Fe1 O1 Nd1 103.51(11) . . ?
Nd2 O1 Nd1 108.24(10) . . ?
Fe1 O1 H1 110(3) . . ?
Nd2 O1 H1 108(3) . . ?
Nd1 O1 H1 123(3) . . ?
Fe1 O2 Nd3 104.20(11) . . ?
Fe1 O2 Nd2 103.61(11) . . ?
Nd3 O2 Nd2 106.68(10) . . ?
Fe1 O2 H2 105(3) . . ?
Nd3 O2 H2 127(3) . . ?
Nd2 O2 H2 108(3) . . ?
Fe1 O3 Nd3 104.83(11) . . ?
Fe1 O3 Nd1 104.00(10) . . ?
Nd3 O3 Nd1 106.41(10) . . ?
Fe1 O3 H3 109(3) . . ?
Nd3 O3 H3 122(3) . . ?
Nd1 O3 H3 109(3) . . ?
Nd3 O4 Nd1 108.43(10) . . ?
Nd3 O4 Nd2 108.93(11) . . ?
Nd1 O4 Nd2 106.50(10) . . ?
Nd3 O4 H4 109(3) . . ?
Nd1 O4 H4 115(3) . . ?
Nd2 O4 H4 109(3) . . ?
Fe2 O5 Nd4 98.75(11) . . ?
Fe2 O5 Nd1 98.39(11) . . ?
Nd4 O5 Nd1 117.05(11) . . ?
Fe2 O5 H5 111(4) . . ?
Nd4 O5 H5 117(3) . . ?
Nd1 O5 H5 112(3) . . ?
Fe3 O6 Nd4 98.89(11) . 2_666 ?
Fe3 O6 Nd2 98.76(11) . . ?
Nd4 O6 Nd2 117.15(11) 2_666 . ?
Fe3 O6 H6 117(3) . . ?
Nd4 O6 H6 113(4) 2_666 . ?
Nd2 O6 H6 111(4) . . ?
C5 N1 C1 113.0(3) . . ?
C5 N1 C3 111.4(3) . . ?
C1 N1 C3 112.8(3) . . ?
C5 N1 Fe2 111.2(2) . . ?
C1 N1 Fe2 102.1(2) . . ?
C3 N1 Fe2 105.7(3) . . ?
N1 C1 C2 109.6(4) . . ?
N1 C1 H1A 109.7 . . ?
C2 C1 H1A 109.7 . . ?
N1 C1 H1B 109.7 . . ?
C2 C1 H1B 109.7 . . ?
H1A C1 H1B 108.2 . . ?
O7 C2 C1 110.2(3) . . ?
O7 C2 H2A 109.6 . . ?
C1 C2 H2A 109.6 . . ?
O7 C2 H2B 109.6 . . ?
C1 C2 H2B 109.6 . . ?
H2A C2 H2B 108.1 . . ?
C2 O7 Fe2 118.2(2) . . ?
C2 O7 Nd1 136.5(2) . . ?
Fe2 O7 Nd1 105.29(11) . . ?
N1 C3 C4 109.7(3) . . ?
N1 C3 H3A 109.7 . . ?
C4 C3 H3A 109.7 . . ?
N1 C3 H3B 109.7 . . ?
C4 C3 H3B 109.7 . . ?
H3A C3 H3B 108.2 . . ?
O8 C4 C3 108.1(3) . . ?
O8 C4 H4A 110.1 . . ?
C3 C4 H4A 110.1 . . ?
O8 C4 H4B 110.1 . . ?
C3 C4 H4B 110.1 . . ?
H4A C4 H4B 108.4 . . ?
C4 O8 Fe2 112.5(3) . . ?
C4 O8 Nd4 134.4(2) . . ?
Fe2 O8 Nd4 104.44(12) . . ?
N1 C5 C6 116.3(4) . . ?
N1 C5 H5A 108.2 . . ?
C6 C5 H5A 108.2 . . ?
N1 C5 H5B 108.2 . . ?
C6 C5 H5B 108.2 . . ?
H5A C5 H5B 107.4 . . ?
C7 C6 C5 111.8(4) . . ?
C7 C6 H6A 109.3 . . ?
C5 C6 H6A 109.3 . . ?
C7 C6 H6B 109.3 . . ?
C5 C6 H6B 109.3 . . ?
H6A C6 H6B 107.9 . . ?
C8 C7 C6 111.8(4) . . ?
C8 C7 H7A 109.3 . . ?
C6 C7 H7A 109.3 . . ?
C8 C7 H7B 109.3 . . ?
C6 C7 H7B 109.3 . . ?
H7A C7 H7B 107.9 . . ?
C7 C8 H8A 109.5 . . ?
C7 C8 H8B 109.5 . . ?
H8A C8 H8B 109.5 . . ?
C7 C8 H8C 109.5 . . ?
H8A C8 H8C 109.5 . . ?
H8B C8 H8C 109.5 . . ?
C9B N2 C13B 114.2(9) . . ?
C11A N2 C13A 114.7(7) . . ?
C9B N2 C11B 114.1(9) . . ?
C13B N2 C11B 108.2(8) . . ?
C11A N2 C9A 110.2(5) . . ?
C13A N2 C9A 111.6(7) . . ?
C9B N2 Fe3 104.1(6) . . ?
C13B N2 Fe3 114.9(5) . . ?
C11A N2 Fe3 107.1(4) . . ?
C13A N2 Fe3 111.2(5) . . ?
C11B N2 Fe3 100.6(5) . . ?
C9A N2 Fe3 100.9(4) . . ?
C10 C9A N2 108.5(6) . . ?
C10 C9A H9A1 110.0 . . ?
N2 C9A H9A1 110.0 . . ?
C10 C9A H9A2 110.0 . . ?
N2 C9A H9A2 110.0 . . ?
H9A1 C9A H9A2 108.4 . . ?
C10 C9B N2 120.7(11) . . ?
C10 C9B H9B1 107.2 . . ?
N2 C9B H9B1 107.2 . . ?
C10 C9B H9B2 107.2 . . ?
N2 C9B H9B2 107.2 . . ?
H9B1 C9B H9B2 106.8 . . ?
O9 C10 C9B 115.8(8) . . ?
O9 C10 C9A 114.8(5) . . ?
O9 C10 H10A 108.6 . . ?
C9A C10 H10A 108.6 . . ?
O9 C10 H10B 108.6 . . ?
C9A C10 H10B 108.6 . . ?
O9 C10 H10C 108.3 . . ?
C9B C10 H10C 108.9 . . ?
O9 C10 H10D 108.6 . . ?
C9B C10 H10D 107.5 . . ?
H10C C10 H10D 107.4 . . ?
C10 O9 Fe3 117.1(3) . . ?
C10 O9 Nd2 136.5(3) . . ?
Fe3 O9 Nd2 106.29(12) . . ?
N2 C11A C12 108.3(6) . . ?
N2 C11A H11A 110.0 . . ?
C12 C11A H11A 110.0 . . ?
N2 C11A H11B 110.0 . . ?
C12 C11A H11B 110.0 . . ?
H11A C11A H11B 108.4 . . ?
C12 C11B N2 118.9(9) . . ?
C12 C11B H11C 107.6 . . ?
N2 C11B H11C 107.6 . . ?
C12 C11B H11D 107.6 . . ?
N2 C11B H11D 107.6 . . ?
H11C C11B H11D 107.0 . . ?
C11B C12 O10 118.7(7) . . ?
O10 C12 C11A 110.4(5) . . ?
O10 C12 H12A 109.6 . . ?
C11A C12 H12A 109.6 . . ?
O10 C12 H12B 109.6 . . ?
C11A C12 H12B 109.6 . . ?
H12A C12 H12B 108.1 . . ?
C11B C12 H12C 107.9 . . ?
O10 C12 H12C 107.6 . . ?
C11B C12 H12D 107.4 . . ?
O10 C12 H12D 107.7 . . ?
H12C C12 H12D 107.0 . . ?
C12 O10 Fe3 113.6(3) . . ?
C12 O10 Nd4 137.7(3) . 2_666 ?
Fe3 O10 Nd4 102.96(12) . 2_666 ?
N2 C13A C14 111.6(9) . . ?
N2 C13A H13A 109.3 . . ?
C14 C13A H13A 109.3 . . ?
N2 C13A H13B 109.3 . . ?
C14 C13A H13B 109.3 . . ?
H13A C13A H13B 108.0 . . ?
N2 C13B C14 121.8(9) . . ?
N2 C13B H13C 106.9 . . ?
C14 C13B H13C 106.9 . . ?
N2 C13B H13D 106.9 . . ?
C14 C13B H13D 106.9 . . ?
H13C C13B H13D 106.7 . . ?
C15B C14 C13B 120.9(9) . . ?
C15A C14 C13A 119.4(9) . . ?
C15A C14 H14A 107.5 . . ?
C13A C14 H14A 107.5 . . ?
C15A C14 H14B 107.5 . . ?
C13A C14 H14B 107.5 . . ?
H14A C14 H14B 107.0 . . ?
C15B C14 H14C 107.2 . . ?
C15B C14 H14D 107.1 . . ?
C13B C14 H14D 107.3 . . ?
H14C C14 H14D 106.9 . . ?
C14 C15A C16A 117.7(12) . . ?
C16A C15A H14D 102.7 . . ?
C14 C15A H15A 107.9 . . ?
C16A C15A H15A 107.9 . . ?
C14 C15A H15B 107.9 . . ?
C16A C15A H15B 107.9 . . ?
H15A C15A H15B 107.2 . . ?
C15A C16A H16A 109.5 . . ?
C15A C16A H16B 109.5 . . ?
H16A C16A H16B 109.5 . . ?
C15A C16A H16C 109.5 . . ?
H16A C16A H16C 109.5 . . ?
H16B C16A H16C 109.5 . . ?
C14 C15B C16B 115.2(13) . . ?
C14 C15B H15C 108.5 . . ?
C16B C15B H15C 108.5 . . ?
C14 C15B H15D 108.5 . . ?
C16B C15B H15D 108.5 . . ?
H15C C15B H15D 107.5 . . ?
C15B C16B H16D 109.5 . . ?
C15B C16B H16E 109.5 . . ?
H16D C16B H16E 109.5 . . ?
C15B C16B H16F 109.5 . . ?
H16D C16B H16F 109.5 . . ?
H16E C16B H16F 109.5 . . ?
C17 O11 Fe2 123.4(3) . . ?
C17 O12 Nd1 136.2(3) . . ?
O12 C17 O11 125.1(4) . . ?
O12 C17 C18 119.0(4) . . ?
O11 C17 C18 115.9(4) . . ?
C19 C18 C20 110.1(4) . . ?
C19 C18 C21 110.2(5) . . ?
C20 C18 C21 110.1(5) . . ?
C19 C18 C17 108.8(4) . . ?
C20 C18 C17 110.3(4) . . ?
C21 C18 C17 107.2(4) . . ?
C18 C19 H19A 109.5 . . ?
C18 C19 H19B 109.5 . . ?
H19A C19 H19B 109.5 . . ?
C18 C19 H19C 109.5 . . ?
H19A C19 H19C 109.5 . . ?
H19B C19 H19C 109.5 . . ?
C18 C20 H20A 109.5 . . ?
C18 C20 H20B 109.5 . . ?
H20A C20 H20B 109.5 . . ?
C18 C20 H20C 109.5 . . ?
H20A C20 H20C 109.5 . . ?
H20B C20 H20C 109.5 . . ?
C18 C21 H21A 109.5 . . ?
C18 C21 H21B 109.5 . . ?
H21A C21 H21B 109.5 . . ?
C18 C21 H21C 109.5 . . ?
H21A C21 H21C 109.5 . . ?
H21B C21 H21C 109.5 . . ?
C22 O13 Fe2 128.0(3) . . ?
C22 O14 Nd4 135.5(3) . . ?
O14 C22 O13 125.5(4) . . ?
O14 C22 C23 120.0(4) . . ?
O13 C22 C23 114.5(4) . . ?
C24 C23 C25 111.6(4) . . ?
C24 C23 C26 110.6(4) . . ?
C25 C23 C26 108.9(4) . . ?
C24 C23 C22 111.4(4) . . ?
C25 C23 C22 108.0(4) . . ?
C26 C23 C22 106.3(4) . . ?
C23 C24 H24A 109.5 . . ?
C23 C24 H24B 109.5 . . ?
H24A C24 H24B 109.5 . . ?
C23 C24 H24C 109.5 . . ?
H24A C24 H24C 109.5 . . ?
H24B C24 H24C 109.5 . . ?
C23 C25 H25A 109.5 . . ?
C23 C25 H25B 109.5 . . ?
H25A C25 H25B 109.5 . . ?
C23 C25 H25C 109.5 . . ?
H25A C25 H25C 109.5 . . ?
H25B C25 H25C 109.5 . . ?
C23 C26 H26A 109.5 . . ?
C23 C26 H26B 109.5 . . ?
H26A C26 H26B 109.5 . . ?
C23 C26 H26C 109.5 . . ?
H26A C26 H26C 109.5 . . ?
H26B C26 H26C 109.5 . . ?
C27 O15 Fe3 124.6(3) . . ?
C27 O16 Nd2 136.1(3) . . ?
O16 C27 O15 125.0(4) . . ?
O16 C27 C28 119.0(4) . . ?
O15 C27 C28 116.0(4) . . ?
C29 C28 C27 110.7(4) . . ?
C29 C28 C31 110.1(4) . . ?
C27 C28 C31 107.4(4) . . ?
C29 C28 C30 110.6(4) . . ?
C27 C28 C30 108.4(4) . . ?
C31 C28 C30 109.7(5) . . ?
C28 C29 H29A 109.5 . . ?
C28 C29 H29B 109.5 . . ?
H29A C29 H29B 109.5 . . ?
C28 C29 H29C 109.5 . . ?
H29A C29 H29C 109.5 . . ?
H29B C29 H29C 109.5 . . ?
C28 C30 H30A 109.5 . . ?
C28 C30 H30B 109.5 . . ?
H30A C30 H30B 109.5 . . ?
C28 C30 H30C 109.5 . . ?
H30A C30 H30C 109.5 . . ?
H30B C30 H30C 109.5 . . ?
C28 C31 H31A 109.5 . . ?
C28 C31 H31B 109.5 . . ?
H31A C31 H31B 109.5 . . ?
C28 C31 H31C 109.5 . . ?
H31A C31 H31C 109.5 . . ?
H31B C31 H31C 109.5 . . ?
C32 O17 Fe3 127.4(3) . . ?
C32 O18 Nd4 135.7(3) . 2_666 ?
O18 C32 O17 125.4(4) . . ?
O18 C32 C33 120.1(5) . . ?
O17 C32 C33 114.4(4) . . ?
C34 C33 C32 111.0(4) . . ?
C34 C33 C35 110.5(5) . . ?
C32 C33 C35 109.2(5) . . ?
C34 C33 C36 110.0(5) . . ?
C32 C33 C36 106.0(4) . . ?
C35 C33 C36 110.1(5) . . ?
C33 C34 H34A 109.5 . . ?
C33 C34 H34B 109.5 . . ?
H34A C34 H34B 109.5 . . ?
C33 C34 H34C 109.5 . . ?
H34A C34 H34C 109.5 . . ?
H34B C34 H34C 109.5 . . ?
C33 C35 H35A 109.5 . . ?
C33 C35 H35B 109.5 . . ?
H35A C35 H35B 109.5 . . ?
C33 C35 H35C 109.5 . . ?
H35A C35 H35C 109.5 . . ?
H35B C35 H35C 109.5 . . ?
C33 C36 H36A 109.5 . . ?
C33 C36 H36B 109.5 . . ?
H36A C36 H36B 109.5 . . ?
C33 C36 H36C 109.5 . . ?
H36A C36 H36C 109.5 . . ?
H36B C36 H36C 109.5 . . ?
C37 O19 Nd1 138.5(3) . . ?
C37 O20 Nd2 141.2(3) . . ?
O19 C37 O20 125.1(4) . . ?
O19 C37 C38 119.3(4) . . ?
O20 C37 C38 115.6(4) . . ?
C39 C38 C40 110.2(4) . . ?
C39 C38 C41 109.6(5) . . ?
C40 C38 C41 110.2(4) . . ?
C39 C38 C37 108.3(4) . . ?
C40 C38 C37 111.4(4) . . ?
C41 C38 C37 107.1(4) . . ?
C38 C39 H39A 109.5 . . ?
C38 C39 H39B 109.5 . . ?
H39A C39 H39B 109.5 . . ?
C38 C39 H39C 109.5 . . ?
H39A C39 H39C 109.5 . . ?
H39B C39 H39C 109.5 . . ?
C38 C40 H40A 109.5 . . ?
C38 C40 H40B 109.5 . . ?
H40A C40 H40B 109.5 . . ?
C38 C40 H40C 109.5 . . ?
H40A C40 H40C 109.5 . . ?
H40B C40 H40C 109.5 . . ?
C38 C41 H41A 109.5 . . ?
C38 C41 H41B 109.5 . . ?
H41A C41 H41B 109.5 . . ?
C38 C41 H41C 109.5 . . ?
H41A C41 H41C 109.5 . . ?
H41B C41 H41C 109.5 . . ?
C42 O21 Nd3 96.1(3) . . ?
C42 O22 Nd3 93.8(2) . . ?
O21 C42 O22 118.6(4) . . ?
O21 C42 C43 122.0(4) . . ?
O22 C42 C43 119.4(4) . . ?
C44 C43 C46 109.5(4) . . ?
C44 C43 C42 112.1(3) . . ?
C46 C43 C42 108.9(4) . . ?
C44 C43 C45 108.8(4) . . ?
C46 C43 C45 110.4(4) . . ?
C42 C43 C45 107.0(4) . . ?
C43 C44 H44A 109.5 . . ?
C43 C44 H44B 109.5 . . ?
H44A C44 H44B 109.5 . . ?
C43 C44 H44C 109.5 . . ?
H44A C44 H44C 109.5 . . ?
H44B C44 H44C 109.5 . . ?
C43 C45 H45A 109.5 . . ?
C43 C45 H45B 109.5 . . ?
H45A C45 H45B 109.5 . . ?
C43 C45 H45C 109.5 . . ?
H45A C45 H45C 109.5 . . ?
H45B C45 H45C 109.5 . . ?
C43 C46 H46A 109.5 . . ?
C43 C46 H46B 109.5 . . ?
H46A C46 H46B 109.5 . . ?
C43 C46 H46C 109.5 . . ?
H46A C46 H46C 109.5 . . ?
H46B C46 H46C 109.5 . . ?
C47 O23 Nd4 137.3(3) . . ?
C47 O23 Nd1 89.7(2) . . ?
Nd4 O23 Nd1 111.21(10) . . ?
C47 O24 Nd1 97.7(2) . . ?
O24 C47 O23 120.2(4) . . ?
O24 C47 C48 121.6(4) . . ?
O23 C47 C48 118.2(4) . . ?
C47 C48 H48A 109.5 . . ?
C47 C48 H48B 109.5 . . ?
H48A C48 H48B 109.5 . . ?
C47 C48 H48C 109.5 . . ?
H48A C48 H48C 109.5 . . ?
H48B C48 H48C 109.5 . . ?
C49 O25 Nd4 136.1(3) . 2_666 ?
C49 O25 Nd2 90.2(2) . . ?
Nd4 O25 Nd2 110.75(10) 2_666 . ?
C49 O26 Nd2 98.6(2) . . ?
O26 C49 O25 119.7(4) . . ?
O26 C49 C50 122.3(4) . . ?
O25 C49 C50 118.1(4) . . ?
O26 C49 Nd2 57.3(2) . . ?
O25 C49 Nd2 64.0(2) . . ?
C50 C49 Nd2 166.9(3) . . ?
C49 C50 H50A 109.5 . . ?
C49 C50 H50B 109.5 . . ?
H50A C50 H50B 109.5 . . ?
C49 C50 H50C 109.5 . . ?
H50A C50 H50C 109.5 . . ?
H50B C50 H50C 109.5 . . ?
O29 N3 O28 122.0(5) . . ?
O29 N3 O27 121.0(5) . . ?
O28 N3 O27 116.9(4) . . ?
N3 O27 Nd3 96.5(3) . . ?
N3 O28 Nd3 95.8(3) . . ?
O32 N4 O31 120.7(4) . . ?
O32 N4 O30 121.6(5) . . ?
O31 N4 O30 117.8(4) . . ?
N4 O30 Nd3 95.9(3) . . ?
N4 O31 Nd3 96.6(2) . . ?
O51 Nd5 O39 83.47(11) . . ?
O51 Nd5 O44 81.17(11) . . ?
O39 Nd5 O44 72.26(11) . . ?
O51 Nd5 O33 86.39(11) . . ?
O39 Nd5 O33 146.67(10) . . ?
O44 Nd5 O33 137.10(10) . . ?
O51 Nd5 O34 140.18(11) . . ?
O39 Nd5 O34 135.35(11) . . ?
O44 Nd5 O34 100.45(10) . . ?
O33 Nd5 O34 65.25(10) . . ?
O51 Nd5 O36 77.22(11) . . ?
O39 Nd5 O36 138.65(10) . . ?
O44 Nd5 O36 68.89(10) . . ?
O33 Nd5 O36 68.35(9) . . ?
O34 Nd5 O36 66.82(10) . . ?
O51 Nd5 O37 145.14(11) . . ?
O39 Nd5 O37 66.30(10) . . ?
O44 Nd5 O37 73.59(10) . . ?
O33 Nd5 O37 128.43(10) . . ?
O34 Nd5 O37 69.39(10) . . ?
O36 Nd5 O37 114.04(10) . . ?
O51 Nd5 O56 78.30(12) . . ?
O39 Nd5 O56 71.33(11) . . ?
O44 Nd5 O56 139.77(10) . . ?
O33 Nd5 O56 75.55(10) . . ?
O34 Nd5 O56 117.39(10) . . ?
O36 Nd5 O56 137.17(10) . . ?
O37 Nd5 O56 106.15(10) . . ?
O51 Nd5 O55 127.65(11) . . ?
O39 Nd5 O55 77.34(10) . . ?
O44 Nd5 O55 134.88(10) . . ?
O33 Nd5 O55 84.12(9) . . ?
O34 Nd5 O55 78.78(9) . . ?
O36 Nd5 O55 142.40(9) . . ?
O37 Nd5 O55 63.89(9) . . ?
O56 Nd5 O55 49.48(10) . . ?
O52 Nd6 O41 79.92(12) . . ?
O52 Nd6 O36 77.53(11) . . ?
O41 Nd6 O36 136.89(10) . . ?
O52 Nd6 O46 83.81(12) . . ?
O41 Nd6 O46 71.73(11) . . ?
O36 Nd6 O46 69.71(10) . . ?
O52 Nd6 O33 88.49(11) . . ?
O41 Nd6 O33 146.78(11) . . ?
O36 Nd6 O33 68.46(10) . . ?
O46 Nd6 O33 138.15(10) . . ?
O52 Nd6 O35 141.86(10) . . ?
O41 Nd6 O35 136.75(11) . . ?
O36 Nd6 O35 67.41(10) . . ?
O46 Nd6 O35 97.21(10) . . ?
O33 Nd6 O35 65.43(10) . . ?
O52 Nd6 O38 143.40(11) . . ?
O41 Nd6 O38 67.02(11) . . ?
O36 Nd6 O38 116.40(10) . . ?
O46 Nd6 O38 71.58(10) . . ?
O33 Nd6 O38 127.87(10) . . ?
O35 Nd6 O38 69.81(10) . . ?
O52 Nd6 O58 77.53(11) . . ?
O41 Nd6 O58 71.75(11) . . ?
O36 Nd6 O58 136.15(10) . . ?
O46 Nd6 O58 141.25(11) . . ?
O33 Nd6 O58 75.39(10) . . ?
O35 Nd6 O58 118.33(10) . . ?
O38 Nd6 O58 105.09(10) . . ?
O52 Nd6 O57 127.29(11) . . ?
O41 Nd6 O57 80.91(10) . . ?
O36 Nd6 O57 141.26(10) . . ?
O46 Nd6 O57 134.05(10) . . ?
O33 Nd6 O57 81.73(9) . . ?
O35 Nd6 O57 78.12(9) . . ?
O38 Nd6 O57 63.87(9) . . ?
O58 Nd6 O57 49.84(10) . . ?
O36 Nd7 O53 143.42(10) . . ?
O36 Nd7 O35 70.10(10) . . ?
O53 Nd7 O35 80.83(11) . . ?
O36 Nd7 O34 69.34(10) . . ?
O53 Nd7 O34 78.68(11) . . ?
O35 Nd7 O34 65.21(9) . . ?
O36 Nd7 O54 163.50(10) . . ?
O53 Nd7 O54 52.50(11) . . ?
O35 Nd7 O54 125.06(11) . . ?
O34 Nd7 O54 120.98(11) . . ?
O36 Nd7 O59 97.12(11) . . ?
O53 Nd7 O59 86.78(12) . . ?
O35 Nd7 O59 133.34(10) . . ?
O34 Nd7 O59 68.29(10) . . ?
O54 Nd7 O59 77.05(12) . . ?
O36 Nd7 O60 88.96(10) . . ?
O53 Nd7 O60 119.73(11) . . ?
O35 Nd7 O60 158.81(11) . . ?
O34 Nd7 O60 111.25(10) . . ?
O54 Nd7 O60 75.40(11) . . ?
O59 Nd7 O60 50.23(11) . . ?
O36 Nd7 O63 94.22(12) . . ?
O53 Nd7 O63 117.11(12) . . ?
O35 Nd7 O63 110.79(10) . . ?
O34 Nd7 O63 163.55(12) . . ?
O54 Nd7 O63 74.85(12) . . ?
O59 Nd7 O63 114.89(11) . . ?
O60 Nd7 O63 66.23(12) . . ?
O36 Nd7 O62 102.82(12) . . ?
O53 Nd7 O62 85.66(12) . . ?
O35 Nd7 O62 68.10(10) . . ?
O34 Nd7 O62 132.44(10) . . ?
O54 Nd7 O62 79.85(13) . . ?
O59 Nd7 O62 155.48(11) . . ?
O60 Nd7 O62 115.51(11) . . ?
O63 Nd7 O62 49.99(11) . . ?
O40 Nd8 O42 128.84(11) . 2_655 ?
O40 Nd8 O48 74.64(11) . . ?
O42 Nd8 O48 76.70(10) 2_655 . ?
O40 Nd8 O50 75.70(11) . 2_655 ?
O42 Nd8 O50 74.67(12) 2_655 2_655 ?
O48 Nd8 O50 108.69(11) . 2_655 ?
O40 Nd8 O38 139.35(11) . 2_655 ?
O42 Nd8 O38 67.80(10) 2_655 2_655 ?
O48 Nd8 O38 142.06(11) . 2_655 ?
O50 Nd8 O38 74.95(10) 2_655 2_655 ?
O40 Nd8 O37 68.01(10) . . ?
O42 Nd8 O37 139.87(11) 2_655 . ?
O48 Nd8 O37 74.37(10) . . ?
O50 Nd8 O37 141.39(11) 2_655 . ?
O38 Nd8 O37 126.96(10) 2_655 . ?
O40 Nd8 O55 80.25(11) . . ?
O42 Nd8 O55 142.43(10) 2_655 . ?
O48 Nd8 O55 139.90(10) . . ?
O50 Nd8 O55 94.42(11) 2_655 . ?
O38 Nd8 O55 74.66(10) 2_655 . ?
O37 Nd8 O55 67.38(10) . . ?
O40 Nd8 O57 143.91(10) . 2_655 ?
O42 Nd8 O57 78.87(11) 2_655 2_655 ?
O48 Nd8 O57 93.84(10) . 2_655 ?
O50 Nd8 O57 139.71(10) 2_655 2_655 ?
O38 Nd8 O57 67.10(10) 2_655 2_655 ?
O37 Nd8 O57 75.98(10) . 2_655 ?
O55 Nd8 O57 88.37(10) . 2_655 ?
O34 Fe4 O34 180.0 . 2_655 ?
O34 Fe4 O35 83.34(12) . . ?
O34 Fe4 O35 96.66(12) 2_655 . ?
O34 Fe4 O35 96.66(12) . 2_655 ?
O34 Fe4 O35 83.34(12) 2_655 2_655 ?
O35 Fe4 O35 180.0 . 2_655 ?
O34 Fe4 O33 95.91(12) . 2_655 ?
O34 Fe4 O33 84.09(12) 2_655 2_655 ?
O35 Fe4 O33 95.72(12) . 2_655 ?
O35 Fe4 O33 84.29(12) 2_655 2_655 ?
O34 Fe4 O33 84.10(12) . . ?
O34 Fe4 O33 95.90(12) 2_655 . ?
O35 Fe4 O33 84.29(12) . . ?
O35 Fe4 O33 95.71(12) 2_655 . ?
O33 Fe4 O33 180.0 2_655 . ?
O39 Fe5 O47 175.90(14) . . ?
O39 Fe5 O40 94.28(14) . . ?
O47 Fe5 O40 89.81(14) . . ?
O39 Fe5 O43 89.05(14) . . ?
O47 Fe5 O43 86.86(14) . . ?
O40 Fe5 O43 173.02(13) . . ?
O39 Fe5 O37 86.01(13) . . ?
O47 Fe5 O37 94.61(13) . . ?
O40 Fe5 O37 85.76(13) . . ?
O43 Fe5 O37 100.61(13) . . ?
O39 Fe5 N5 81.68(15) . . ?
O47 Fe5 N5 98.79(15) . . ?
O40 Fe5 N5 79.58(15) . . ?
O43 Fe5 N5 94.86(15) . . ?
O37 Fe5 N5 160.04(15) . . ?
O41 Fe6 O42 94.99(14) . . ?
O41 Fe6 O45 89.11(14) . . ?
O42 Fe6 O45 174.81(14) . . ?
O41 Fe6 O49 173.61(15) . . ?
O42 Fe6 O49 89.54(14) . . ?
O45 Fe6 O49 86.13(14) . . ?
O41 Fe6 O38 87.03(13) . . ?
O42 Fe6 O38 85.24(13) . . ?
O45 Fe6 O38 98.18(13) . . ?
O49 Fe6 O38 97.87(15) . . ?
O41 Fe6 N6A 85.8(2) . . ?
O42 Fe6 N6A 82.9(2) . . ?
O45 Fe6 N6A 94.2(2) . . ?
O49 Fe6 N6A 90.3(3) . . ?
O38 Fe6 N6A 165.6(2) . . ?
Fe4 O33 Nd5 103.23(12) . . ?
Fe4 O33 Nd6 103.39(12) . . ?
Nd5 O33 Nd6 107.13(10) . . ?
Fe4 O33 H33 121(3) . . ?
Nd5 O33 H33 113(3) . . ?
Nd6 O33 H33 107(3) . . ?
Fe4 O34 Nd7 104.51(12) . . ?
Fe4 O34 Nd5 104.34(12) . . ?
Nd7 O34 Nd5 106.20(11) . . ?
Fe4 O34 H34 116(3) . . ?
Nd7 O34 H34 112(3) . . ?
Nd5 O34 H34 113(3) . . ?
Fe4 O35 Nd7 104.75(12) . . ?
Fe4 O35 Nd6 104.21(12) . . ?
Nd7 O35 Nd6 105.16(11) . . ?
Fe4 O35 H35 115(3) . . ?
Nd7 O35 H35 123(3) . . ?
Nd6 O35 H35 104(3) . . ?
Nd7 O36 Nd6 108.21(11) . . ?
Nd7 O36 Nd5 109.24(12) . . ?
Nd6 O36 Nd5 107.24(11) . . ?
Nd7 O36 H36 105(4) . . ?
Nd6 O36 H36 122(4) . . ?
Nd5 O36 H36 105(4) . . ?
Fe5 O37 Nd8 99.25(12) . . ?
Fe5 O37 Nd5 99.25(13) . . ?
Nd8 O37 Nd5 117.23(11) . . ?
Fe5 O37 H37 122(3) . . ?
Nd8 O37 H37 108(4) . . ?
Nd5 O37 H37 110(4) . . ?
Fe6 O38 Nd8 99.51(12) . 2_655 ?
Fe6 O38 Nd6 98.29(13) . . ?
Nd8 O38 Nd6 116.86(12) 2_655 . ?
Fe6 O38 H38 113(4) . . ?
Nd8 O38 H38 113(4) 2_655 . ?
Nd6 O38 H38 115(4) . . ?
C51 N5 C55 111.1(5) . . ?
C51 N5 C53 111.2(6) . . ?
C55 N5 C53 109.6(5) . . ?
C51 N5 Fe5 103.7(3) . . ?
C55 N5 Fe5 118.5(4) . . ?
C53 N5 Fe5 102.3(3) . . ?
N5 C51 C52 113.0(5) . . ?
N5 C51 H51A 109.0 . . ?
C52 C51 H51A 109.0 . . ?
N5 C51 H51B 109.0 . . ?
C52 C51 H51B 109.0 . . ?
H51A C51 H51B 107.8 . . ?
O39 C52 C51 109.0(5) . . ?
O39 C52 H52A 109.9 . . ?
C51 C52 H52A 109.9 . . ?
O39 C52 H52B 109.9 . . ?
C51 C52 H52B 109.9 . . ?
H52A C52 H52B 108.3 . . ?
C52 O39 Fe5 115.2(3) . . ?
C52 O39 Nd5 136.4(3) . . ?
Fe5 O39 Nd5 105.44(14) . . ?
C54 C53 N5 112.9(5) . . ?
C54 C53 H53A 109.0 . . ?
N5 C53 H53A 109.0 . . ?
C54 C53 H53B 109.0 . . ?
N5 C53 H53B 109.0 . . ?
H53A C53 H53B 107.8 . . ?
O40 C54 C53 112.3(5) . . ?
O40 C54 H54A 109.2 . . ?
C53 C54 H54A 109.2 . . ?
O40 C54 H54B 109.2 . . ?
C53 C54 H54B 109.2 . . ?
H54A C54 H54B 107.9 . . ?
C54 O40 Fe5 118.0(3) . . ?
C54 O40 Nd8 135.8(3) . . ?
Fe5 O40 Nd8 104.80(13) . . ?
C56 C55 N5 120.0(5) . . ?
C56 C55 H55A 107.3 . . ?
N5 C55 H55A 107.3 . . ?
C56 C55 H55B 107.3 . . ?
N5 C55 H55B 107.3 . . ?
H55A C55 H55B 106.9 . . ?
C57 C56 C55 116.9(6) . . ?
C57 C56 H56A 108.1 . . ?
C55 C56 H56A 108.1 . . ?
C57 C56 H56B 108.1 . . ?
C55 C56 H56B 108.1 . . ?
H56A C56 H56B 107.3 . . ?
C56 C57 C58 116.7(6) . . ?
C56 C57 H57A 108.1 . . ?
C58 C57 H57A 108.1 . . ?
C56 C57 H57B 108.1 . . ?
C58 C57 H57B 108.1 . . ?
H57A C57 H57B 107.3 . . ?
C57 C58 H58A 109.5 . . ?
C57 C58 H58B 109.5 . . ?
H58A C58 H58B 109.5 . . ?
C57 C58 H58C 109.5 . . ?
H58A C58 H58C 109.5 . . ?
H58B C58 H58C 109.5 . . ?
C63A N6A C61A 110.8(8) . . ?
C63A N6A C59 115.2(7) . . ?
C61A N6A C59 109.7(7) . . ?
C63A N6A Fe6 112.7(6) . . ?
C61A N6A Fe6 105.8(6) . . ?
C59 N6A Fe6 102.1(4) . . ?
C59 N6B C61B 119.4(10) . . ?
C59 N6B C63B 109.0(9) . . ?
C61B N6B C63B 109.0(10) . . ?
C59 N6B Fe6 98.6(6) . . ?
C61B N6B Fe6 104.8(7) . . ?
C63B N6B Fe6 116.1(8) . . ?
N6B C59 C60 109.1(7) . . ?
C60 C59 N6A 111.1(5) . . ?
N6B C59 H59A 124.6 . . ?
C60 C59 H59A 109.4 . . ?
N6A C59 H59A 109.4 . . ?
N6B C59 H59B 94.8 . . ?
C60 C59 H59B 109.4 . . ?
N6A C59 H59B 109.4 . . ?
H59A C59 H59B 108.0 . . ?
O41 C60 C59 110.1(5) . . ?
O41 C60 H60A 109.6 . . ?
C59 C60 H60A 109.6 . . ?
O41 C60 H60B 109.6 . . ?
C59 C60 H60B 109.6 . . ?
H60A C60 H60B 108.2 . . ?
C60 O41 Fe6 118.8(3) . . ?
C60 O41 Nd6 135.3(3) . . ?
Fe6 O41 Nd6 105.91(15) . . ?
C62A C61A N6A 111.2(8) . . ?
C62A C61A H61A 109.4 . . ?
N6A C61A H61A 109.4 . . ?
C62A C61A H61B 109.4 . . ?
N6A C61A H61B 109.4 . . ?
H61A C61A H61B 108.0 . . ?
O42 C62A C61A 107.0(8) . . ?
O42 C62A H62A 110.3 . . ?
C61A C62A H62A 110.3 . . ?
O42 C62A H62B 110.3 . . ?
C61A C62A H62B 110.3 . . ?
H62A C62A H62B 108.6 . . ?
N6B C61B C62B 112.1(10) . . ?
N6B C61B H61C 109.2 . . ?
C62B C61B H61C 109.2 . . ?
N6B C61B H61D 109.2 . . ?
C62B C61B H61D 109.2 . . ?
H61C C61B H61D 107.9 . . ?
O42 C62B C61B 113.4(9) . . ?
O42 C62B H62C 108.9 . . ?
C61B C62B H62C 108.9 . . ?
O42 C62B H62D 108.9 . . ?
C61B C62B H62D 108.9 . . ?
H62C C62B H62D 107.7 . . ?
C62A O42 Fe6 109.2(5) . . ?
C62B O42 Fe6 114.4(5) . . ?
C62A O42 Nd8 131.8(4) . 2_655 ?
C62B O42 Nd8 139.4(5) . 2_655 ?
Fe6 O42 Nd8 104.43(13) . 2_655 ?
N6A C63A C64A 116.9(9) . . ?
N6A C63A H63A 108.1 . . ?
C64A C63A H63A 108.1 . . ?
N6A C63A H63B 108.1 . . ?
C64A C63A H63B 108.1 . . ?
H63A C63A H63B 107.3 . . ?
C65A C64A C63A 113.8(9) . . ?
C65A C64A H64A 108.8 . . ?
C63A C64A H64A 108.8 . . ?
C65A C64A H64B 108.8 . . ?
C63A C64A H64B 108.8 . . ?
H64A C64A H64B 107.7 . . ?
C64A C65A C66A 113.3(11) . . ?
C64A C65A H65A 108.9 . . ?
C66A C65A H65A 108.9 . . ?
C64A C65A H65B 108.9 . . ?
C66A C65A H65B 108.9 . . ?
H65A C65A H65B 107.7 . . ?
C65A C66A H66A 109.5 . . ?
C65A C66A H66B 109.5 . . ?
H66A C66A H66B 109.5 . . ?
C65A C66A H66C 109.5 . . ?
H66A C66A H66C 109.5 . . ?
H66B C66A H66C 109.5 . . ?
N6B C63B C64B 119.2(11) . . ?
N6B C63B H63C 107.5 . . ?
C64B C63B H63C 107.5 . . ?
N6B C63B H63D 107.5 . . ?
C64B C63B H63D 107.5 . . ?
H63C C63B H63D 107.0 . . ?
C63B C64B C65B 114.7(10) . . ?
C63B C64B H64C 108.6 . . ?
C65B C64B H64C 108.6 . . ?
C63B C64B H64D 108.6 . . ?
C65B C64B H64D 108.6 . . ?
H64C C64B H64D 107.6 . . ?
C66B C65B C64B 112.1(11) . . ?
C66B C65B H65C 109.2 . . ?
C64B C65B H65C 109.2 . . ?
C66B C65B H65D 109.2 . . ?
C64B C65B H65D 109.2 . . ?
H65C C65B H65D 107.9 . . ?
C65B C66B H66D 109.5 . . ?
C65B C66B H66E 109.5 . . ?
H66D C66B H66E 109.5 . . ?
C65B C66B H66F 109.5 . . ?
H66D C66B H66F 109.5 . . ?
H66E C66B H66F 109.5 . . ?
C67 O43 Fe5 125.1(3) . . ?
C67 O44 Nd5 137.4(3) . . ?
O44 C67 O43 124.2(4) . . ?
O44 C67 C68 120.5(4) . . ?
O43 C67 C68 115.3(4) . . ?
C71 C68 C69 110.9(4) . . ?
C71 C68 C70 109.6(4) . . ?
C69 C68 C70 110.0(4) . . ?
C71 C68 C67 109.2(4) . . ?
C69 C68 C67 109.8(4) . . ?
C70 C68 C67 107.4(4) . . ?
C68 C69 H69A 109.5 . . ?
C68 C69 H69B 109.5 . . ?
H69A C69 H69B 109.5 . . ?
C68 C69 H69C 109.5 . . ?
H69A C69 H69C 109.5 . . ?
H69B C69 H69C 109.5 . . ?
C68 C70 H70A 109.5 . . ?
C68 C70 H70B 109.5 . . ?
H70A C70 H70B 109.5 . . ?
C68 C70 H70C 109.5 . . ?
H70A C70 H70C 109.5 . . ?
H70B C70 H70C 109.5 . . ?
C68 C71 H71A 109.5 . . ?
C68 C71 H71B 109.5 . . ?
H71A C71 H71B 109.5 . . ?
C68 C71 H71C 109.5 . . ?
H71A C71 H71C 109.5 . . ?
H71B C71 H71C 109.5 . . ?
C72 O45 Fe6 124.9(3) . . ?
C72 O46 Nd6 136.7(3) . . ?
O46 C72 O45 124.3(4) . . ?
O46 C72 C73 120.4(4) . . ?
O45 C72 C73 115.3(4) . . ?
C75B C73 C74B 107.7(8) . . ?
C76A C73 C72 110.1(7) . . ?
C75B C73 C72 112.2(8) . . ?
C74B C73 C72 111.2(6) . . ?
C76A C73 C74A 109.5(8) . . ?
C72 C73 C74A 109.6(6) . . ?
C76A C73 C75A 108.0(8) . . ?
C72 C73 C75A 106.3(6) . . ?
C74A C73 C75A 113.3(8) . . ?
C75B C73 C76B 106.5(8) . . ?
C74B C73 C76B 114.2(7) . . ?
C72 C73 C76B 105.1(6) . . ?
C73 C74A H74A 109.5 . . ?
C73 C74A H74B 109.5 . . ?
H74A C74A H74B 109.5 . . ?
C73 C74A H74C 109.5 . . ?
H74A C74A H74C 109.5 . . ?
H74B C74A H74C 109.5 . . ?
C73 C75A H75A 109.5 . . ?
C73 C75A H75B 109.5 . . ?
H75A C75A H75B 109.5 . . ?
C73 C75A H75C 109.5 . . ?
H75A C75A H75C 109.5 . . ?
H75B C75A H75C 109.5 . . ?
C73 C76A H76A 109.5 . . ?
C73 C76A H76B 109.5 . . ?
H76A C76A H76B 109.5 . . ?
C73 C76A H76C 109.5 . . ?
H76A C76A H76C 109.5 . . ?
H76B C76A H76C 109.5 . . ?
C73 C74B H74D 109.5 . . ?
C73 C74B H74E 109.5 . . ?
H74D C74B H74E 109.5 . . ?
C73 C74B H74F 109.5 . . ?
H74D C74B H74F 109.5 . . ?
H74E C74B H74F 109.5 . . ?
C73 C75B H75D 109.5 . . ?
C73 C75B H75E 109.5 . . ?
H75D C75B H75E 109.5 . . ?
C73 C75B H75F 109.5 . . ?
H75D C75B H75F 109.5 . . ?
H75E C75B H75F 109.5 . . ?
C73 C76B H76D 109.5 . . ?
C73 C76B H76E 109.5 . . ?
H76D C76B H76E 109.5 . . ?
C73 C76B H76F 109.5 . . ?
H76D C76B H76F 109.5 . . ?
H76E C76B H76F 109.5 . . ?
C77 O47 Fe5 129.2(3) . . ?
C77 O48 Nd8 135.1(3) . . ?
O47 C77 O48 125.4(4) . . ?
O47 C77 C78 116.7(4) . . ?
O48 C77 C78 117.7(5) . . ?
C80 C78 C79 110.6(5) . . ?
C80 C78 C77 110.1(4) . . ?
C79 C78 C77 111.5(5) . . ?
C80 C78 C81 109.3(6) . . ?
C79 C78 C81 109.3(4) . . ?
C77 C78 C81 106.0(4) . . ?
C78 C79 H79A 109.5 . . ?
C78 C79 H79B 109.5 . . ?
H79A C79 H79B 109.5 . . ?
C78 C79 H79C 109.5 . . ?
H79A C79 H79C 109.5 . . ?
H79B C79 H79C 109.5 . . ?
C78 C80 H80A 109.5 . . ?
C78 C80 H80B 109.5 . . ?
H80A C80 H80B 109.5 . . ?
C78 C80 H80C 109.5 . . ?
H80A C80 H80C 109.5 . . ?
H80B C80 H80C 109.5 . . ?
C78 C81 H81A 109.5 . . ?
C78 C81 H81B 109.5 . . ?
H81A C81 H81B 109.5 . . ?
C78 C81 H81C 109.5 . . ?
H81A C81 H81C 109.5 . . ?
H81B C81 H81C 109.5 . . ?
C82 O49 Fe6 127.4(3) . . ?
C82 O50 Nd8 136.6(3) . 2_655 ?
O50 C82 O49 125.4(4) . . ?
O50 C82 C83B 122.3(7) . . ?
O49 C82 C83B 112.4(7) . . ?
O50 C82 C83A 114.2(6) . . ?
O49 C82 C83A 120.2(6) . . ?
C85A C83A C84A 109.1(8) . . ?
C85A C83A C86A 109.0(8) . . ?
C84A C83A C86A 108.1(8) . . ?
C85A C83A C82 108.2(10) . . ?
C84A C83A C82 116.6(8) . . ?
C86A C83A C82 105.6(9) . . ?
C83A C84A H84A 109.5 . . ?
C83A C84A H84B 109.5 . . ?
H84A C84A H84B 109.5 . . ?
C83A C84A H84C 109.5 . . ?
H84A C84A H84C 109.5 . . ?
H84B C84A H84C 109.5 . . ?
C83A C85A H85A 109.5 . . ?
C83A C85A H85B 109.5 . . ?
H85A C85A H85B 109.5 . . ?
C83A C85A H85C 109.5 . . ?
H85A C85A H85C 109.5 . . ?
H85B C85A H85C 109.5 . . ?
C83A C86A H86A 109.5 . . ?
C83A C86A H86B 109.5 . . ?
H86A C86A H86B 109.5 . . ?
C83A C86A H86C 109.5 . . ?
H86A C86A H86C 109.5 . . ?
H86B C86A H86C 109.5 . . ?
C86B C83B C82 114.8(12) . . ?
C86B C83B C84B 111.1(9) . . ?
C82 C83B C84B 109.7(11) . . ?
C86B C83B C85B 110.1(9) . . ?
C82 C83B C85B 105.0(15) . . ?
C84B C83B C85B 105.5(9) . . ?
C83B C84B H84D 109.5 . . ?
C83B C84B H84E 109.5 . . ?
H84D C84B H84E 109.5 . . ?
C83B C84B H84F 109.5 . . ?
H84D C84B H84F 109.5 . . ?
H84E C84B H84F 109.5 . . ?
C83B C85B H85D 109.5 . . ?
C83B C85B H85E 109.5 . . ?
H85D C85B H85E 109.5 . . ?
C83B C85B H85F 109.5 . . ?
H85D C85B H85F 109.5 . . ?
H85E C85B H85F 109.5 . . ?
C83B C86B H86D 109.5 . . ?
C83B C86B H86E 109.5 . . ?
H86D C86B H86E 109.5 . . ?
C83B C86B H86F 109.5 . . ?
H86D C86B H86F 109.5 . . ?
H86E C86B H86F 109.5 . . ?
C87 O51 Nd5 141.1(3) . . ?
C87 O52 Nd6 138.4(3) . . ?
O51 C87 O52 124.7(5) . . ?
O51 C87 C88 118.3(4) . . ?
O52 C87 C88 117.1(5) . . ?
C91B C88 C89B 104.5(11) . . ?
C91B C88 C87 114.7(10) . . ?
C89B C88 C87 114.7(7) . . ?
C90A C88 C87 113.8(7) . . ?
C90A C88 C89A 111.8(8) . . ?
C87 C88 C89A 108.4(6) . . ?
C90A C88 C91A 104.2(9) . . ?
C87 C88 C91A 102.7(7) . . ?
C89A C88 C91A 115.8(9) . . ?
C91B C88 C90B 107.8(10) . . ?
C89B C88 C90B 110.0(8) . . ?
C87 C88 C90B 104.9(6) . . ?
C88 C89A H89A 109.5 . . ?
C88 C89A H89B 109.5 . . ?
H89A C89A H89B 109.5 . . ?
C88 C89A H89C 109.5 . . ?
H89A C89A H89C 109.5 . . ?
H89B C89A H89C 109.5 . . ?
C88 C90A H90A 109.5 . . ?
C88 C90A H90B 109.5 . . ?
H90A C90A H90B 109.5 . . ?
C88 C90A H90C 109.5 . . ?
H90A C90A H90C 109.5 . . ?
H90B C90A H90C 109.5 . . ?
C88 C91A H91A 109.5 . . ?
C88 C91A H91B 109.5 . . ?
H91A C91A H91B 109.5 . . ?
C88 C91A H91C 109.5 . . ?
H91A C91A H91C 109.5 . . ?
H91B C91A H91C 109.5 . . ?
C88 C89B H89D 109.5 . . ?
C88 C89B H89E 109.5 . . ?
H89D C89B H89E 109.5 . . ?
C88 C89B H89F 109.5 . . ?
H89D C89B H89F 109.5 . . ?
H89E C89B H89F 109.5 . . ?
C88 C90B H90D 109.5 . . ?
C88 C90B H90E 109.5 . . ?
H90D C90B H90E 109.5 . . ?
C88 C90B H90F 109.5 . . ?
H90D C90B H90F 109.5 . . ?
H90E C90B H90F 109.5 . . ?
C88 C91B H91D 109.5 . . ?
C88 C91B H91E 109.5 . . ?
H91D C91B H91E 109.5 . . ?
C88 C91B H91F 109.5 . . ?
H91D C91B H91F 109.5 . . ?
H91E C91B H91F 109.5 . . ?
C92 O53 Nd7 95.4(3) . . ?
C92 O54 Nd7 92.4(3) . . ?
O53 C92 O54 119.6(5) . . ?
O53 C92 C93 121.0(5) . . ?
O54 C92 C93 119.4(5) . . ?
C92 C93 C94 106.6(5) . . ?
C92 C93 C96 111.2(5) . . ?
C94 C93 C96 110.0(6) . . ?
C92 C93 C95 108.0(5) . . ?
C94 C93 C95 110.6(6) . . ?
C96 C93 C95 110.4(6) . . ?
C93 C94 H94A 109.5 . . ?
C93 C94 H94B 109.5 . . ?
H94A C94 H94B 109.5 . . ?
C93 C94 H94C 109.5 . . ?
H94A C94 H94C 109.5 . . ?
H94B C94 H94C 109.5 . . ?
C93 C95 H95A 109.5 . . ?
C93 C95 H95B 109.5 . . ?
H95A C95 H95B 109.5 . . ?
C93 C95 H95C 109.5 . . ?
H95A C95 H95C 109.5 . . ?
H95B C95 H95C 109.5 . . ?
C93 C96 H96A 109.5 . . ?
C93 C96 H96B 109.5 . . ?
H96A C96 H96B 109.5 . . ?
C93 C96 H96C 109.5 . . ?
H96A C96 H96C 109.5 . . ?
H96B C96 H96C 109.5 . . ?
C97 O55 Nd8 138.4(3) . . ?
C97 O55 Nd5 88.9(3) . . ?
Nd8 O55 Nd5 110.87(11) . . ?
C97 O56 Nd5 97.3(3) . . ?
O56 C97 O55 121.3(4) . . ?
O56 C97 C98 120.5(5) . . ?
O55 C97 C98 118.2(5) . . ?
O56 C97 Nd5 58.3(2) . . ?
O55 C97 Nd5 65.4(2) . . ?
C98 C97 Nd5 164.6(3) . . ?
C97 C98 H98A 109.5 . . ?
C97 C98 H98B 109.5 . . ?
H98A C98 H98B 109.5 . . ?
C97 C98 H98C 109.5 . . ?
H98A C98 H98C 109.5 . . ?
H98B C98 H98C 109.5 . . ?
C99 O57 Nd8 135.0(3) . 2_655 ?
C99 O57 Nd6 90.9(2) . . ?
Nd8 O57 Nd6 111.78(11) 2_655 . ?
C99 O58 Nd6 97.3(3) . . ?
O58 C99 O57 120.2(4) . . ?
O58 C99 C100 122.4(5) . . ?
O57 C99 C100 117.3(4) . . ?
C99 C100 H10Y 109.5 . . ?
C99 C100 H10Z 109.5 . . ?
H10Y C100 H10Z 109.5 . . ?
C99 C100 H10E 109.5 . . ?
H10Y C100 H10E 109.5 . . ?
H10Z C100 H10E 109.5 . . ?
O61 N7 O60 122.8(4) . . ?
O61 N7 O59 120.5(5) . . ?
O60 N7 O59 116.7(4) . . ?
N7 O59 Nd7 96.5(3) . . ?
N7 O60 Nd7 96.5(3) . . ?
O64 N8 O63 122.2(5) . . ?
O64 N8 O62 121.6(5) . . ?
O63 N8 O62 116.2(4) . . ?
N8 O62 Nd7 96.3(3) . . ?
N8 O63 Nd7 97.5(3) . . ?
C103 N101 C101 114.0(8) . . ?
C103 N101 C105 112.1(7) . . ?
C101 N101 C105 108.8(8) . . ?
C103 N101 H10T 107.2 . . ?
C101 N101 H10T 107.2 . . ?
C105 N101 H10T 107.2 . . ?
N101 C101 C102 113.7(7) . . ?
N101 C101 H10F 108.8 . . ?
C102 C101 H10F 108.8 . . ?
N101 C101 H10G 108.8 . . ?
C102 C101 H10G 108.8 . . ?
H10F C101 H10G 107.7 . . ?
O101 C102 C101 114.1(9) . . ?
O101 C102 H10H 108.7 . . ?
C101 C102 H10H 108.7 . . ?
O101 C102 H10I 108.7 . . ?
C101 C102 H10I 108.7 . . ?
H10H C102 H10I 107.6 . . ?
C102 O101 H101 109.5 . . ?
C104 C103 N101 109.3(7) . . ?
C104 C103 H10J 109.8 . . ?
N101 C103 H10J 109.8 . . ?
C104 C103 H10K 109.8 . . ?
N101 C103 H10K 109.8 . . ?
H10J C103 H10K 108.3 . . ?
O102 C104 C103 108.7(8) . . ?
O102 C104 H10L 110.0 . . ?
C103 C104 H10L 110.0 . . ?
O102 C104 H10M 110.0 . . ?
C103 C104 H10M 110.0 . . ?
H10L C104 H10M 108.3 . . ?
C104 O102 H102 109.5 . . ?
C104 O102 H112 92(7) . . ?
H102 O102 H112 111.8 . . ?
N101 C105 C106 113.8(8) . . ?
N101 C105 H10N 108.8 . . ?
C106 C105 H10N 108.8 . . ?
N101 C105 H10O 108.8 . . ?
C106 C105 H10O 108.8 . . ?
H10N C105 H10O 107.7 . . ?
C105 C106 C107 110.9(7) . . ?
C105 C106 H10P 109.5 . . ?
C107 C106 H10P 109.5 . . ?
C105 C106 H10Q 109.5 . . ?
C107 C106 H10Q 109.5 . . ?
H10P C106 H10Q 108.1 . . ?
C111 N111 C115 116.9(13) . . ?
C111 N111 C113 112.7(11) . . ?
C115 N111 C113 110.7(12) . . ?
C111 N111 H11M 105.1 . . ?
C115 N111 H11M 105.1 . . ?
C113 N111 H11M 105.1 . . ?
N111 C111 C112 116.3(14) . . ?
N111 C111 H11X 108.2 . . ?
C112 C111 H11X 108.2 . . ?
N111 C111 H11Y 108.2 . . ?
C112 C111 H11Y 108.2 . . ?
H11X C111 H11Y 107.4 . . ?
O111 C112 C111 115.4(17) . . ?
O111 C112 H11Z 108.4 . . ?
C111 C112 H11Z 108.4 . . ?
O111 C112 H110 108.4 . . ?
C111 C112 H110 108.4 . . ?
H11Z C112 H110 107.5 . . ?
C112 O111 H111 109.5 . . ?
C114 C113 N111 107.4(11) . . ?
C114 C113 H11E 110.2 . . ?
N111 C113 H11E 110.2 . . ?
C114 C113 H11F 110.2 . . ?
N111 C113 H11F 110.2 . . ?
H11E C113 H11F 108.5 . . ?
O112 C114 C113 108.3(15) . . ?
O112 C114 H11G 110.0 . . ?
C113 C114 H11G 110.0 . . ?
O112 C114 H11H 110.0 . . ?
C113 C114 H11H 110.0 . . ?
H11G C114 H11H 108.4 . . ?
C114 O112 H112 115(10) . . ?
N111 C115 C116 114.8(13) . . ?
N111 C115 H11I 108.6 . . ?
C116 C115 H11I 108.6 . . ?
N111 C115 H11J 108.6 . . ?
C116 C115 H11J 108.6 . . ?
H11I C115 H11J 107.5 . . ?
C107 C116 C115 108.1(13) . . ?
C107 C116 H11K 110.1 . . ?
C115 C116 H11K 110.1 . . ?
C107 C116 H11L 110.1 . . ?
C115 C116 H11L 110.1 . . ?
H11K C116 H11L 108.4 . . ?
C108 C107 C106 104.1(6) . . ?
C108 C107 H10R 110.9 . . ?
C106 C107 H10R 110.9 . . ?
C116 C107 H10S 111.2 . . ?
C108 C107 H10S 110.9 . . ?
C106 C107 H10S 110.9 . . ?
H10R C107 H10S 109.0 . . ?
C107 C108 H10U 109.5 . . ?
C107 C108 H10V 109.5 . . ?
H10U C108 H10V 109.5 . . ?
C107 C108 H10W 109.5 . . ?
H10U C108 H10W 109.5 . . ?
H10V C108 H10W 109.5 . . ?
N201 C201 C202 176.0(19) . . ?
N211 C211 C202 173(2) . . ?
N301 C301 C302 156(3) . . ?
N311 C311 C312 165(2) . . ?

loop_
_geom_bond_atom_site_label_1
_geom_bond_atom_site_label_2
_geom_bond_distance
_geom_bond_site_symmetry_2
_geom_bond_publ_flag
Nd1 O19 2.395(3) . ?
Nd1 O7 2.405(3) . ?
Nd1 O12 2.497(3) . ?
Nd1 O1 2.503(3) . ?
Nd1 O3 2.513(3) . ?
Nd1 O4 2.524(3) . ?
Nd1 O5 2.544(3) . ?
Nd1 O24 2.552(3) . ?
Nd1 O23 2.695(3) . ?
Nd2 O20 2.375(3) . ?
Nd2 O9 2.395(3) . ?
Nd2 O16 2.490(3) . ?
Nd2 O1 2.496(3) . ?
Nd2 O2 2.508(3) . ?
Nd2 O4 2.531(3) . ?
Nd2 O6 2.536(3) . ?
Nd2 O26 2.565(3) . ?
Nd2 O25 2.709(3) . ?
Nd3 O4 2.384(3) . ?
Nd3 O3 2.459(3) . ?
Nd3 O2 2.478(3) . ?
Nd3 O21 2.483(3) . ?
Nd3 O22 2.520(3) . ?
Nd3 O27 2.542(3) . ?
Nd3 O28 2.572(3) . ?
Nd3 O30 2.588(3) . ?
Nd3 O31 2.592(3) . ?
Nd4 O8 2.354(3) . ?
Nd4 O10 2.386(3) 2_666 ?
Nd4 O18 2.465(3) 2_666 ?
Nd4 O14 2.466(3) . ?
Nd4 O6 2.475(3) 2_666 ?
Nd4 O25 2.486(3) 2_666 ?
Nd4 O5 2.500(3) . ?
Nd4 O23 2.517(3) . ?
Fe1 O2 2.006(3) 2_666 ?
Fe1 O2 2.006(3) . ?
Fe1 O3 2.007(3) 2_666 ?
Fe1 O3 2.007(3) . ?
Fe1 O1 2.035(3) 2_666 ?
Fe1 O1 2.035(3) . ?
Fe2 O7 1.939(3) . ?
Fe2 O8 1.986(3) . ?
Fe2 O13 1.998(3) . ?
Fe2 O11 2.000(3) . ?
Fe2 O5 2.010(3) . ?
Fe2 N1 2.235(3) . ?
Fe3 O9 1.936(3) . ?
Fe3 O17 1.983(3) . ?
Fe3 O10 1.986(3) . ?
Fe3 O15 1.993(3) . ?
Fe3 O6 2.023(3) . ?
Fe3 N2 2.237(4) . ?
O1 H1 0.86(3) . ?
O2 H2 0.80(3) . ?
O3 H3 0.80(3) . ?
O4 H4 0.80(3) . ?
O5 H5 0.79(3) . ?
O6 Nd4 2.475(3) 2_666 ?
O6 H6 0.78(3) . ?
N1 C5 1.477(5) . ?
N1 C1 1.487(5) . ?
N1 C3 1.493(5) . ?
C1 C2 1.532(6) . ?
C1 H1A 0.9900 . ?
C1 H1B 0.9900 . ?
C2 O7 1.405(5) . ?
C2 H2A 0.9900 . ?
C2 H2B 0.9900 . ?
C3 C4 1.504(6) . ?
C3 H3A 0.9900 . ?
C3 H3B 0.9900 . ?
C4 O8 1.415(5) . ?
C4 H4A 0.9900 . ?
C4 H4B 0.9900 . ?
C5 C6 1.537(6) . ?
C5 H5A 0.9900 . ?
C5 H5B 0.9900 . ?
C6 C7 1.530(6) . ?
C6 H6A 0.9900 . ?
C6 H6B 0.9900 . ?
C7 C8 1.516(7) . ?
C7 H7A 0.9900 . ?
C7 H7B 0.9900 . ?
C8 H8A 0.9800 . ?
C8 H8B 0.9800 . ?
C8 H8C 0.9800 . ?
N2 C9B 1.420(15) . ?
N2 C13B 1.446(13) . ?
N2 C11A 1.483(9) . ?
N2 C13A 1.502(13) . ?
N2 C11B 1.523(12) . ?
N2 C9A 1.563(9) . ?
C9A C10 1.452(10) . ?
C9A H9A1 0.9900 . ?
C9A H9A2 0.9900 . ?
C9B C10 1.397(15) . ?
C9B H9B1 0.9900 . ?
C9B H9B2 0.9900 . ?
C10 O9 1.390(5) . ?
C10 H10A 0.9900 . ?
C10 H10B 0.9900 . ?
C10 H10C 0.9901 . ?
C10 H10D 0.9902 . ?
C11A C12 1.536(9) . ?
C11A H11A 0.9900 . ?
C11A H11B 0.9900 . ?
C11B C12 1.316(12) . ?
C11B H11C 0.9900 . ?
C11B H11D 0.9900 . ?
C12 O10 1.399(5) . ?
C12 H12A 0.9900 . ?
C12 H12B 0.9900 . ?
C12 H12C 0.9899 . ?
C12 H12D 0.9900 . ?
O10 Nd4 2.386(3) 2_666 ?
C13A C14 1.581(14) . ?
C13A H13A 0.9900 . ?
C13A H13B 0.9900 . ?
C13B C14 1.471(13) . ?
C13B H13C 0.9900 . ?
C13B H13D 0.9900 . ?
C14 C15B 1.418(16) . ?
C14 C15A 1.437(15) . ?
C14 H14A 0.9900 . ?
C14 H14B 0.9900 . ?
C14 H14C 0.9901 . ?
C14 H14D 0.9901 . ?
C15A C16A 1.51(2) . ?
C15A H14D 1.4903 . ?
C15A H15A 0.9900 . ?
C15A H15B 0.9900 . ?
C16A H16A 0.9800 . ?
C16A H16B 0.9800 . ?
C16A H16C 0.9800 . ?
C15B C16B 1.54(2) . ?
C15B H15C 0.9900 . ?
C15B H15D 0.9900 . ?
C16B H16D 0.9800 . ?
C16B H16E 0.9800 . ?
C16B H16F 0.9800 . ?
O11 C17 1.280(5) . ?
O12 C17 1.251(5) . ?
C17 C18 1.534(6) . ?
C18 C19 1.518(7) . ?
C18 C20 1.527(7) . ?
C18 C21 1.526(8) . ?
C19 H19A 0.9800 . ?
C19 H19B 0.9800 . ?
C19 H19C 0.9800 . ?
C20 H20A 0.9800 . ?
C20 H20B 0.9800 . ?
C20 H20C 0.9800 . ?
C21 H21A 0.9800 . ?
C21 H21B 0.9800 . ?
C21 H21C 0.9800 . ?
O13 C22 1.276(5) . ?
O14 C22 1.260(5) . ?
C22 C23 1.540(6) . ?
C23 C24 1.521(7) . ?
C23 C25 1.528(7) . ?
C23 C26 1.527(7) . ?
C24 H24A 0.9800 . ?
C24 H24B 0.9800 . ?
C24 H24C 0.9800 . ?
C25 H25A 0.9800 . ?
C25 H25B 0.9800 . ?
C25 H25C 0.9800 . ?
C26 H26A 0.9800 . ?
C26 H26B 0.9800 . ?
C26 H26C 0.9800 . ?
O15 C27 1.287(5) . ?
O16 C27 1.254(5) . ?
C27 C28 1.528(6) . ?
C28 C29 1.522(6) . ?
C28 C31 1.535(7) . ?
C28 C30 1.536(7) . ?
C29 H29A 0.9800 . ?
C29 H29B 0.9800 . ?
C29 H29C 0.9800 . ?
C30 H30A 0.9800 . ?
C30 H30B 0.9800 . ?
C30 H30C 0.9800 . ?
C31 H31A 0.9800 . ?
C31 H31B 0.9800 . ?
C31 H31C 0.9800 . ?
O17 C32 1.278(6) . ?
O18 C32 1.249(5) . ?
O18 Nd4 2.465(3) 2_666 ?
C32 C33 1.528(7) . ?
C33 C34 1.506(8) . ?
C33 C35 1.528(8) . ?
C33 C36 1.541(9) . ?
C34 H34A 0.9800 . ?
C34 H34B 0.9800 . ?
C34 H34C 0.9800 . ?
C35 H35A 0.9800 . ?
C35 H35B 0.9800 . ?
C35 H35C 0.9800 . ?
C36 H36A 0.9800 . ?
C36 H36B 0.9800 . ?
C36 H36C 0.9800 . ?
O19 C37 1.251(5) . ?
O20 C37 1.268(5) . ?
C37 C38 1.535(6) . ?
C38 C39 1.512(6) . ?
C38 C40 1.513(6) . ?
C38 C41 1.524(7) . ?
C39 H39A 0.9800 . ?
C39 H39B 0.9800 . ?
C39 H39C 0.9800 . ?
C40 H40A 0.9800 . ?
C40 H40B 0.9800 . ?
C40 H40C 0.9800 . ?
C41 H41A 0.9800 . ?
C41 H41B 0.9800 . ?
C41 H41C 0.9800 . ?
O21 C42 1.255(5) . ?
O22 C42 1.275(5) . ?
C42 C43 1.519(6) . ?
C43 C44 1.514(6) . ?
C43 C46 1.517(7) . ?
C43 C45 1.537(7) . ?
C44 H44A 0.9800 . ?
C44 H44B 0.9800 . ?
C44 H44C 0.9800 . ?
C45 H45A 0.9800 . ?
C45 H45B 0.9800 . ?
C45 H45C 0.9800 . ?
C46 H46A 0.9800 . ?
C46 H46B 0.9800 . ?
C46 H46C 0.9800 . ?
O23 C47 1.296(5) . ?
O24 C47 1.243(5) . ?
C47 C48 1.496(6) . ?
C48 H48A 0.9800 . ?
C48 H48B 0.9800 . ?
C48 H48C 0.9800 . ?
O25 C49 1.313(5) . ?
O25 Nd4 2.486(3) 2_666 ?
O26 C49 1.244(5) . ?
C49 C50 1.482(6) . ?
C50 H50A 0.9800 . ?
C50 H50B 0.9800 . ?
C50 H50C 0.9800 . ?
N3 O29 1.228(5) . ?
N3 O28 1.266(5) . ?
N3 O27 1.293(5) . ?
N4 O32 1.223(5) . ?
N4 O31 1.250(5) . ?
N4 O30 1.283(5) . ?
Nd5 O51 2.385(3) . ?
Nd5 O39 2.404(3) . ?
Nd5 O44 2.484(3) . ?
Nd5 O33 2.503(3) . ?
Nd5 O34 2.507(3) . ?
Nd5 O36 2.511(3) . ?
Nd5 O37 2.528(3) . ?
Nd5 O56 2.553(3) . ?
Nd5 O55 2.707(3) . ?
Nd6 O52 2.382(3) . ?
Nd6 O41 2.383(3) . ?
Nd6 O36 2.498(3) . ?
Nd6 O46 2.501(3) . ?
Nd6 O33 2.509(3) . ?
Nd6 O35 2.511(3) . ?
Nd6 O38 2.544(3) . ?
Nd6 O58 2.567(3) . ?
Nd6 O57 2.672(3) . ?
Nd7 O36 2.377(3) . ?
Nd7 O53 2.457(3) . ?
Nd7 O35 2.462(3) . ?
Nd7 O34 2.478(3) . ?
Nd7 O54 2.510(4) . ?
Nd7 O59 2.555(3) . ?
Nd7 O60 2.561(3) . ?
Nd7 O63 2.563(3) . ?
Nd7 O62 2.574(3) . ?
Nd8 O40 2.358(3) . ?
Nd8 O42 2.364(3) 2_655 ?
Nd8 O48 2.460(3) . ?
Nd8 O50 2.465(3) 2_655 ?
Nd8 O38 2.489(3) 2_655 ?
Nd8 O37 2.499(3) . ?
Nd8 O55 2.503(3) . ?
Nd8 O57 2.506(3) 2_655 ?
Fe4 O34 1.996(3) . ?
Fe4 O34 1.996(3) 2_655 ?
Fe4 O35 2.007(3) . ?
Fe4 O35 2.007(3) 2_655 ?
Fe4 O33 2.036(3) 2_655 ?
Fe4 O33 2.036(3) . ?
Fe5 O39 1.947(3) . ?
Fe5 O47 1.981(3) . ?
Fe5 O40 1.986(3) . ?
Fe5 O43 2.002(3) . ?
Fe5 O37 2.010(3) . ?
Fe5 N5 2.237(4) . ?
Fe6 O41 1.943(3) . ?
Fe6 O42 1.990(3) . ?
Fe6 O45 1.996(3) . ?
Fe6 O49 1.998(4) . ?
Fe6 O38 2.011(3) . ?
Fe6 N6A 2.101(8) . ?
O33 H33 0.84(3) . ?
O34 H34 0.85(3) . ?
O35 H35 0.86(3) . ?
O36 H36 0.77(3) . ?
O37 H37 0.81(3) . ?
O38 Nd8 2.489(3) 2_655 ?
O38 H38 0.78(3) . ?
N5 C51 1.453(8) . ?
N5 C55 1.475(7) . ?
N5 C53 1.487(8) . ?
C51 C52 1.503(8) . ?
C51 H51A 0.9900 . ?
C51 H51B 0.9900 . ?
C52 O39 1.405(5) . ?
C52 H52A 0.9900 . ?
C52 H52B 0.9900 . ?
C53 C54 1.470(9) . ?
C53 H53A 0.9900 . ?
C53 H53B 0.9900 . ?
C54 O40 1.416(6) . ?
C54 H54A 0.9900 . ?
C54 H54B 0.9900 . ?
C55 C56 1.468(9) . ?
C55 H55A 0.9900 . ?
C55 H55B 0.9900 . ?
C56 C57 1.463(8) . ?
C56 H56A 0.9900 . ?
C56 H56B 0.9900 . ?
C57 C58 1.502(10) . ?
C57 H57A 0.9900 . ?
C57 H57B 0.9900 . ?
C58 H58A 0.9800 . ?
C58 H58B 0.9800 . ?
C58 H58C 0.9800 . ?
N6A C63A 1.496(13) . ?
N6A C61A 1.515(13) . ?
N6A C59 1.643(10) . ?
N6B C59 1.307(10) . ?
N6B C61B 1.407(14) . ?
N6B C63B 1.451(16) . ?
C59 C60 1.524(8) . ?
C59 H59A 0.9900 . ?
C59 H59B 0.9900 . ?
C60 O41 1.393(6) . ?
C60 H60A 0.9900 . ?
C60 H60B 0.9900 . ?
C61A C62A 1.472(14) . ?
C61A H61A 0.9900 . ?
C61A H61B 0.9900 . ?
C62A O42 1.423(10) . ?
C62A H62A 0.9900 . ?
C62A H62B 0.9900 . ?
C61B C62B 1.527(16) . ?
C61B H61C 0.9900 . ?
C61B H61D 0.9900 . ?
C62B O42 1.453(11) . ?
C62B H62C 0.9900 . ?
C62B H62D 0.9900 . ?
O42 Nd8 2.364(3) 2_655 ?
C63A C64A 1.508(14) . ?
C63A H63A 0.9900 . ?
C63A H63B 0.9900 . ?
C64A C65A 1.480(15) . ?
C64A H64A 0.9900 . ?
C64A H64B 0.9900 . ?
C65A C66A 1.559(17) . ?
C65A H65A 0.9900 . ?
C65A H65B 0.9900 . ?
C66A H66A 0.9800 . ?
C66A H66B 0.9800 . ?
C66A H66C 0.9800 . ?
C63B C64B 1.503(16) . ?
C63B H63C 0.9900 . ?
C63B H63D 0.9900 . ?
C64B C65B 1.523(16) . ?
C64B H64C 0.9900 . ?
C64B H64D 0.9900 . ?
C65B C66B 1.515(19) . ?
C65B H65C 0.9900 . ?
C65B H65D 0.9900 . ?
C66B H66D 0.9800 . ?
C66B H66E 0.9800 . ?
C66B H66F 0.9800 . ?
O43 C67 1.288(6) . ?
O44 C67 1.246(5) . ?
C67 C68 1.549(6) . ?
C68 C71 1.524(7) . ?
C68 C69 1.534(7) . ?
C68 C70 1.542(7) . ?
C69 H69A 0.9800 . ?
C69 H69B 0.9800 . ?
C69 H69C 0.9800 . ?
C70 H70A 0.9800 . ?
C70 H70B 0.9800 . ?
C70 H70C 0.9800 . ?
C71 H71A 0.9800 . ?
C71 H71B 0.9800 . ?
C71 H71C 0.9800 . ?
O45 C72 1.288(5) . ?
O46 C72 1.250(6) . ?
C72 C73 1.532(6) . ?
C73 C76A 1.416(14) . ?
C73 C75B 1.456(16) . ?
C73 C74B 1.520(12) . ?
C73 C74A 1.548(12) . ?
C73 C75A 1.633(15) . ?
C73 C76B 1.654(14) . ?
C74A H74A 0.9800 . ?
C74A H74B 0.9800 . ?
C74A H74C 0.9800 . ?
C75A H75A 0.9800 . ?
C75A H75B 0.9800 . ?
C75A H75C 0.9800 . ?
C76A H76A 0.9800 . ?
C76A H76B 0.9800 . ?
C76A H76C 0.9800 . ?
C74B H74D 0.9800 . ?
C74B H74E 0.9800 . ?
C74B H74F 0.9800 . ?
C75B H75D 0.9800 . ?
C75B H75E 0.9800 . ?
C75B H75F 0.9800 . ?
C76B H76D 0.9800 . ?
C76B H76E 0.9800 . ?
C76B H76F 0.9800 . ?
O47 C77 1.265(6) . ?
O48 C77 1.272(5) . ?
C77 C78 1.526(7) . ?
C78 C80 1.499(8) . ?
C78 C79 1.516(7) . ?
C78 C81 1.536(8) . ?
C79 H79A 0.9800 . ?
C79 H79B 0.9800 . ?
C79 H79C 0.9800 . ?
C80 H80A 0.9800 . ?
C80 H80B 0.9800 . ?
C80 H80C 0.9800 . ?
C81 H81A 0.9800 . ?
C81 H81B 0.9800 . ?
C81 H81C 0.9800 . ?
O49 C82 1.278(7) . ?
O50 C82 1.251(6) . ?
O50 Nd8 2.465(3) 2_655 ?
C82 C83B 1.515(8) . ?
C82 C83A 1.562(9) . ?
C83A C85A 1.513(9) . ?
C83A C84A 1.516(9) . ?
C83A C86A 1.534(9) . ?
C84A H84A 0.9800 . ?
C84A H84B 0.9800 . ?
C84A H84C 0.9800 . ?
C85A H85A 0.9800 . ?
C85A H85B 0.9800 . ?
C85A H85C 0.9800 . ?
C86A H86A 0.9800 . ?
C86A H86B 0.9800 . ?
C86A H86C 0.9800 . ?
C83B C86B 1.504(9) . ?
C83B C84B 1.519(9) . ?
C83B C85B 1.529(9) . ?
C84B H84D 0.9800 . ?
C84B H84E 0.9800 . ?
C84B H84F 0.9800 . ?
C85B H85D 0.9800 . ?
C85B H85E 0.9800 . ?
C85B H85F 0.9800 . ?
C86B H86D 0.9800 . ?
C86B H86E 0.9800 . ?
C86B H86F 0.9800 . ?
O51 C87 1.249(6) . ?
O52 C87 1.264(6) . ?
C87 C88 1.528(7) . ?
C88 C91B 1.41(2) . ?
C88 C89B 1.460(15) . ?
C88 C90A 1.487(15) . ?
C88 C89A 1.563(13) . ?
C88 C91A 1.634(18) . ?
C88 C90B 1.636(14) . ?
C89A H89A 0.9800 . ?
C89A H89B 0.9800 . ?
C89A H89C 0.9800 . ?
C90A H90A 0.9800 . ?
C90A H90B 0.9800 . ?
C90A H90C 0.9800 . ?
C91A H91A 0.9800 . ?
C91A H91B 0.9800 . ?
C91A H91C 0.9800 . ?
C89B H89D 0.9800 . ?
C89B H89E 0.9800 . ?
C89B H89F 0.9800 . ?
C90B H90D 0.9800 . ?
C90B H90E 0.9800 . ?
C90B H90F 0.9800 . ?
C91B H91D 0.9800 . ?
C91B H91E 0.9800 . ?
C91B H91F 0.9800 . ?
O53 C92 1.262(6) . ?
O54 C92 1.279(6) . ?
C92 C93 1.506(7) . ?
C93 C94 1.524(9) . ?
C93 C96 1.530(9) . ?
C93 C95 1.532(8) . ?
C94 H94A 0.9800 . ?
C94 H94B 0.9800 . ?
C94 H94C 0.9800 . ?
C95 H95A 0.9800 . ?
C95 H95B 0.9800 . ?
C95 H95C 0.9800 . ?
C96 H96A 0.9800 . ?
C96 H96B 0.9800 . ?
C96 H96C 0.9800 . ?
O55 C97 1.292(6) . ?
O56 C97 1.239(6) . ?
C97 C98 1.507(7) . ?
C98 H98A 0.9800 . ?
C98 H98B 0.9800 . ?
C98 H98C 0.9800 . ?
O57 C99 1.305(5) . ?
O57 Nd8 2.506(3) 2_655 ?
O58 C99 1.242(5) . ?
C99 C100 1.488(6) . ?
C100 H10Y 0.9800 . ?
C100 H10Z 0.9800 . ?
C100 H10E 0.9800 . ?
N7 O61 1.218(5) . ?
N7 O60 1.271(5) . ?
N7 O59 1.280(5) . ?
N8 O64 1.206(6) . ?
N8 O63 1.267(6) . ?
N8 O62 1.290(6) . ?
N101 C103 1.513(12) . ?
N101 C101 1.511(11) . ?
N101 C105 1.525(11) . ?
N101 H10T 0.9300 . ?
C101 C102 1.544(13) . ?
C101 H10F 0.9900 . ?
C101 H10G 0.9900 . ?
C102 O101 1.397(11) . ?
C102 H10H 0.9900 . ?
C102 H10I 0.9900 . ?
O101 H101 0.8400 . ?
C103 C104 1.499(13) . ?
C103 H10J 0.9900 . ?
C103 H10K 0.9900 . ?
C104 O102 1.423(16) . ?
C104 H10L 0.9900 . ?
C104 H10M 0.9900 . ?
O102 H102 0.8400 . ?
O102 H112 1.07(11) . ?
C105 C106 1.527(13) . ?
C105 H10N 0.9900 . ?
C105 H10O 0.9900 . ?
C106 C107 1.700(12) . ?
C106 H10P 0.9900 . ?
C106 H10Q 0.9900 . ?
N111 C111 1.460(19) . ?
N111 C115 1.466(19) . ?
N111 C113 1.570(18) . ?
N111 H11M 0.9300 . ?
C111 C112 1.49(3) . ?
C111 H11X 0.9900 . ?
C111 H11Y 0.9900 . ?
C112 O111 1.41(2) . ?
C112 H11Z 0.9900 . ?
C112 H110 0.9900 . ?
O111 H111 0.8400 . ?
C113 C114 1.511(19) . ?
C113 H11E 0.9900 . ?
C113 H11F 0.9900 . ?
C114 O112 1.40(2) . ?
C114 H11G 0.9900 . ?
C114 H11H 0.9900 . ?
O112 H112 0.89(3) . ?
C115 C116 1.51(2) . ?
C115 H11I 0.9900 . ?
C115 H11J 0.9900 . ?
C116 C107 1.312(16) . ?
C116 H11K 0.9900 . ?
C116 H11L 0.9900 . ?
C107 C108 1.496(9) . ?
C107 H10R 0.9900 . ?
C107 H10S 0.9900 . ?
C108 H10U 0.9800 . ?
C108 H10V 0.9800 . ?
C108 H10W 0.9800 . ?
N201 C201 1.191(15) . ?
C201 C202 1.393(14) . ?
C202 C211 1.552(18) . ?
C211 N211 1.265(18) . ?
N301 C301 1.150(19) . ?
C301 C302 1.514(19) . ?
N311 C311 1.11(2) . ?
C311 C312 1.49(2) . ?

loop_
_geom_hbond_atom_site_label_D
_geom_hbond_atom_site_label_H
_geom_hbond_atom_site_label_A
_geom_hbond_distance_DH
_geom_hbond_distance_HA
_geom_hbond_distance_DA
_geom_hbond_angle_DHA
_geom_hbond_site_symmetry_A
O1 H1 O21 0.86(3) 1.96(3) 2.778(4) 160(4) 2_666
O2 H2 O23 0.80(3) 1.99(3) 2.790(4) 173(4) 2_666
O3 H3 O25 0.80(3) 1.98(3) 2.774(4) 170(4) 2_666
O5 H5 O27 0.79(3) 2.29(4) 2.990(4) 149(4) .
O6 H6 O30 0.78(3) 2.28(3) 2.992(4) 152(5) .
O33 H33 O53 0.84(3) 2.06(4) 2.797(4) 145(4) 2_655
O34 H34 O57 0.85(3) 1.97(4) 2.772(4) 159(5) 2_655
O35 H35 O55 0.86(3) 1.97(3) 2.799(4) 161(5) 2_655
O36 H36 O44 0.77(3) 2.45(5) 2.825(4) 111(4) .
O37 H37 O59 0.81(3) 2.16(4) 2.913(4) 154(5) .
O38 H38 O62 0.78(3) 2.34(4) 3.034(5) 149(5) .
O33 H33 O53 0.84(3) 2.06(4) 2.797(4) 145(4) 2_655
N101 H10T O32 0.93 2.19 2.970(9) 141.2 .
N111 H11M O31 0.93 2.35 3.081(13) 134.7 .
O101 H101 O54 0.84 1.87 2.701(7) 169.0 1_565
O102 H102 O32 0.84 2.40 3.236(10) 176.6 .
O111 H111 O54 0.84 2.41 2.824(11) 111.2 1_565
O112 H112 O22 0.89(3) 1.79(3) 2.655(17) 164(13) .
